data_7103382
loop_
_publ_author_name
'Akine, Shigehisa'
'Matsumoto, Takashi'
'Nabeshima, Tatsuya'

_publ_section_title
;
 Spontaneous formation of a chiral supramolecular superhelix in the
 crystalline state using a single-stranded tetranuclear
 metallohelicate.
;
_journal_issue 38
_journal_name_full 'Chemical communications (Cambridge, England)'
_journal_page_first 4604
_journal_page_last 4606
_journal_paper_doi 10.1039/b810426c
_journal_year 2008
_chemical_absolute_configuration ad
_chemical_formula_moiety
;
C57 H57 La N6 O20 Zn3, 3(C H Cl3), C H4 O
;
_chemical_formula_sum 'C61 H64 Cl9 La N6 O21 Zn3'
_chemical_formula_weight 1871.25
_chemical_name_common '(LZn3La(OAc)3(H2O)(MeOH)) 3CHCl3 MeOH'
_chemical_name_systematic
;
?
;
_space_group_IT_number 78
_symmetry_cell_setting tetragonal
_symmetry_space_group_name_Hall 'P 4cw'
_symmetry_space_group_name_H-M 'P 43'
_atom_sites_solution_hydrogens geom
_atom_sites_solution_primary direct
_atom_sites_solution_secondary difmap
_audit_creation_method SHELXL-97
_cell_angle_alpha 90.00
_cell_angle_beta 90.00
_cell_angle_gamma 90.00
_cell_formula_units_Z 4
_cell_length_a 18.2391(19)
_cell_length_b 18.2391(19)
_cell_length_c 22.795(4)
_cell_measurement_reflns_used 71388
_cell_measurement_temperature 120
_cell_measurement_theta_max 27.48
_cell_measurement_theta_min 3.07
_cell_volume 7583.0(17)
_computing_cell_refinement 'Rapid AUTO (Rigaku Corp.)'
_computing_data_collection 'Rapid AUTO (Rigaku Corp.)'
_computing_data_reduction 'Rapid AUTO (Rigaku Corp.)'
_computing_molecular_graphics ORTEP-3
_computing_publication_material ORTEP-3
_computing_structure_refinement 'SHELXL-97 (Sheldrick, 1997)'
_computing_structure_solution SIR97
_diffrn_ambient_temperature 120
_diffrn_measured_fraction_theta_full 0.998
_diffrn_measured_fraction_theta_max 0.998
_diffrn_measurement_device_type 'Rigaku R-AXIS Rapid'
_diffrn_measurement_method IP
_diffrn_radiation_monochromator graphite
_diffrn_radiation_source 'fine-focus sealed tube'
_diffrn_radiation_type MoK\a
_diffrn_radiation_wavelength 0.71069
_diffrn_reflns_av_R_equivalents 0.0303
_diffrn_reflns_av_sigmaI/netI 0.0312
_diffrn_reflns_limit_h_max 23
_diffrn_reflns_limit_h_min -23
_diffrn_reflns_limit_k_max 23
_diffrn_reflns_limit_k_min -23
_diffrn_reflns_limit_l_max 29
_diffrn_reflns_limit_l_min -29
_diffrn_reflns_number 71388
_diffrn_reflns_theta_full 27.48
_diffrn_reflns_theta_max 27.48
_diffrn_reflns_theta_min 3.07
_diffrn_standards_decay_% 0
_diffrn_standards_interval_count 0
_diffrn_standards_interval_time 0
_diffrn_standards_number 0
_exptl_absorpt_coefficient_mu 1.879
_exptl_absorpt_correction_T_max 0.8343
_exptl_absorpt_correction_T_min 0.4852
_exptl_absorpt_correction_type multi-scan
_exptl_absorpt_process_details 'Rapid AUTO (Rigaku Corp.)'
_exptl_crystal_colour yellow
_exptl_crystal_density_diffrn 1.639
_exptl_crystal_density_method 'not measured'
_exptl_crystal_description prismatic
_exptl_crystal_F_000 3760
_exptl_crystal_size_max 0.45
_exptl_crystal_size_mid 0.25
_exptl_crystal_size_min 0.10
_refine_diff_density_max 1.198
_refine_diff_density_min -0.745
_refine_diff_density_rms 0.092
_refine_ls_abs_structure_details 'Flack H D (1983), Acta Cryst. A39, 876-881'
_refine_ls_abs_structure_Flack -0.009(8)
_refine_ls_extinction_method none
_refine_ls_goodness_of_fit_ref 1.024
_refine_ls_hydrogen_treatment mixed
_refine_ls_matrix_type full
_refine_ls_number_parameters 955
_refine_ls_number_reflns 17275
_refine_ls_number_restraints 37
_refine_ls_restrained_S_all 1.034
_refine_ls_R_factor_all 0.0415
_refine_ls_R_factor_gt 0.0386
_refine_ls_shift/su_max 0.002
_refine_ls_shift/su_mean 0.000
_refine_ls_structure_factor_coef Fsqd
_refine_ls_weighting_details 'calc w=1/[\s^2^(Fo^2^)+(0.0651P)^2^+7.8588P] where P=(Fo^2^+2Fc^2^)/3'
_refine_ls_weighting_scheme calc
_refine_ls_wR_factor_gt 0.1001
_refine_ls_wR_factor_ref 0.1011
_reflns_number_gt 16388
_reflns_number_total 17275
_reflns_threshold_expression >2sigma(I)
_cod_data_source_file b810426c.txt
_cod_data_source_block chiral_LZn3La
_cod_original_sg_symbol_H-M P43
_cod_database_code 7103382

loop_
_symmetry_equiv_pos_as_xyz
'x, y, z'
'-x, -y, z+1/2'
'-y, x, z+3/4'
'y, -x, z+1/4'

loop_
_atom_site_label
_atom_site_type_symbol
_atom_site_fract_x
_atom_site_fract_y
_atom_site_fract_z
_atom_site_U_iso_or_equiv
_atom_site_adp_type
_atom_site_occupancy
_atom_site_symmetry_multiplicity
_atom_site_calc_flag
_atom_site_refinement_flags
_atom_site_disorder_assembly
_atom_site_disorder_group
La1 La 0.627703(11) 0.015112(11) 0.817813(9) 0.02149(5) Uani 1 1 d . . .
Zn1 Zn 0.50848(2) 0.10106(2) 0.93298(2) 0.02380(9) Uani 1 1 d . . .
Zn2 Zn 0.62771(2) 0.12536(2) 0.68359(2) 0.02259(9) Uani 1 1 d . . .
Zn3 Zn 0.72093(2) -0.16465(2) 0.82116(2) 0.02462(9) Uani 1 1 d . . .
C1 C 0.5126(2) -0.0715(2) 0.98865(18) 0.0268(8) Uani 1 1 d . . .
C2 C 0.5245(2) -0.0625(2) 0.92783(18) 0.0260(8) Uani 1 1 d . . .
C3 C 0.5185(2) -0.1252(2) 0.8912(2) 0.0288(9) Uani 1 1 d . . .
C4 C 0.5021(2) -0.1922(3) 0.9139(2) 0.0331(9) Uani 1 1 d . . .
H1 H 0.4975 -0.2332 0.8884 0.040 Uiso 1 1 calc R . .
C5 C 0.4922(3) -0.2015(3) 0.9738(2) 0.0379(10) Uani 1 1 d . . .
H2 H 0.4821 -0.2488 0.9892 0.046 Uiso 1 1 calc R . .
C6 C 0.4969(2) -0.1424(3) 1.0105(2) 0.0339(9) Uani 1 1 d . . .
H3 H 0.4894 -0.1490 1.0514 0.041 Uiso 1 1 calc R . .
O1 O 0.54437(16) 0.00097(15) 0.90429(12) 0.0263(6) Uani 1 1 d . . .
O2 O 0.53243(17) -0.10897(16) 0.83353(13) 0.0313(6) Uani 1 1 d . . .
C7 C 0.5170(3) -0.1644(3) 0.7914(2) 0.0397(10) Uani 1 1 d . . .
H4 H 0.5541 -0.2030 0.7940 0.060 Uiso 1 1 calc R . .
H5 H 0.5176 -0.1430 0.7520 0.060 Uiso 1 1 calc R . .
H6 H 0.4685 -0.1853 0.7993 0.060 Uiso 1 1 calc R . .
C8 C 0.5216(2) -0.0124(3) 1.03025(18) 0.0294(9) Uani 1 1 d . . .
H7 H 0.5253 -0.0249 1.0706 0.035 Uiso 1 1 calc R . .
N1 N 0.52488(18) 0.0555(2) 1.01658(15) 0.0266(7) Uani 1 1 d . . .
O3 O 0.54230(15) 0.10042(17) 1.06617(14) 0.0319(6) Uani 1 1 d . . .
C9 C 0.4786(3) 0.1373(3) 1.0882(2) 0.0352(10) Uani 1 1 d . . .
H8 H 0.4936 0.1682 1.1218 0.042 Uiso 1 1 calc R . .
H9 H 0.4440 0.0999 1.1033 0.042 Uiso 1 1 calc R . .
C10 C 0.4388(2) 0.1844(2) 1.0451(2) 0.0321(9) Uani 1 1 d . . .
H10 H 0.4179 0.1530 1.0139 0.038 Uiso 1 1 calc R . .
H11 H 0.3975 0.2090 1.0653 0.038 Uiso 1 1 calc R . .
O4 O 0.48466(17) 0.23881(18) 1.01886(14) 0.0344(7) Uani 1 1 d . . .
N2 N 0.51507(18) 0.2134(2) 0.96482(15) 0.0274(7) Uani 1 1 d . . .
C11 C 0.5451(2) 0.2677(2) 0.93874(19) 0.0262(8) Uani 1 1 d . . .
H12 H 0.5426 0.3141 0.9577 0.031 Uiso 1 1 calc R . .
C12 C 0.5824(2) 0.2645(2) 0.88274(18) 0.0241(7) Uani 1 1 d . . .
C13 C 0.5958(2) 0.1989(2) 0.85283(17) 0.0223(7) Uani 1 1 d . . .
C14 C 0.6305(2) 0.2017(2) 0.79615(17) 0.0215(7) Uani 1 1 d . . .
C15 C 0.6508(2) 0.2687(2) 0.77135(17) 0.0230(7) Uani 1 1 d . . .
C16 C 0.6392(2) 0.3343(2) 0.80431(19) 0.0267(8) Uani 1 1 d . . .
H13 H 0.6551 0.3800 0.7889 0.032 Uiso 1 1 calc R . .
C17 C 0.6057(2) 0.3320(2) 0.85748(19) 0.0279(8) Uani 1 1 d . . .
H14 H 0.5976 0.3764 0.8783 0.033 Uiso 1 1 calc R . .
O5 O 0.57810(15) 0.13249(14) 0.87165(12) 0.0241(5) Uani 1 1 d . . .
O6 O 0.64085(15) 0.13808(15) 0.77073(12) 0.0245(5) Uani 1 1 d . . .
C18 C 0.6835(2) 0.2745(2) 0.71289(18) 0.0251(8) Uani 1 1 d . . .
H15 H 0.7067 0.3195 0.7028 0.030 Uiso 1 1 calc R . .
N3 N 0.68316(18) 0.22366(18) 0.67452(15) 0.0246(6) Uani 1 1 d . . .
C19 C 0.7211(2) 0.2320(2) 0.61794(18) 0.0259(8) Uani 1 1 d . . .
H16 H 0.7741 0.2205 0.6247 0.031 Uiso 1 1 calc R . .
C20 C 0.7174(2) 0.3079(2) 0.59155(18) 0.0297(8) Uani 1 1 d . . .
C21 C 0.6500(3) 0.3388(3) 0.5791(2) 0.0404(11) Uani 1 1 d . . .
H17 H 0.6062 0.3129 0.5883 0.048 Uiso 1 1 calc R . .
C22 C 0.6462(3) 0.4070(3) 0.5533(3) 0.0486(13) Uani 1 1 d . . .
H18 H 0.5999 0.4284 0.5448 0.058 Uiso 1 1 calc R . .
C23 C 0.7112(4) 0.4449(3) 0.5396(2) 0.0466(13) Uani 1 1 d . . .
H19 H 0.7088 0.4916 0.5212 0.056 Uiso 1 1 calc R . .
C24 C 0.7771(3) 0.4146(3) 0.5528(2) 0.0439(12) Uani 1 1 d . . .
H20 H 0.8211 0.4404 0.5442 0.053 Uiso 1 1 calc R . .
C25 C 0.7802(3) 0.3464(3) 0.5786(2) 0.0365(10) Uani 1 1 d . . .
H21 H 0.8265 0.3256 0.5877 0.044 Uiso 1 1 calc R . .
C26 C 0.6912(2) 0.1746(2) 0.57354(18) 0.0247(7) Uani 1 1 d . . .
H22 H 0.6423 0.1926 0.5599 0.030 Uiso 1 1 calc R . .
C27 C 0.7397(2) 0.1685(2) 0.5199(2) 0.0302(8) Uani 1 1 d . . .
C28 C 0.7121(3) 0.1863(3) 0.4651(2) 0.0434(11) Uani 1 1 d . . .
H23 H 0.6630 0.2028 0.4614 0.052 Uiso 1 1 calc R . .
C29 C 0.7561(4) 0.1800(4) 0.4152(3) 0.0631(18) Uani 1 1 d . . .
H24 H 0.7372 0.1932 0.3778 0.076 Uiso 1 1 calc R . .
C30 C 0.8279(4) 0.1544(3) 0.4203(3) 0.065(2) Uani 1 1 d . . .
H25 H 0.8585 0.1508 0.3866 0.078 Uiso 1 1 calc R . .
C31 C 0.8536(3) 0.1346(3) 0.4739(3) 0.0530(14) Uani 1 1 d . . .
H26 H 0.9015 0.1145 0.4771 0.064 Uiso 1 1 calc R . .
C32 C 0.8112(3) 0.1430(3) 0.5241(3) 0.0401(10) Uani 1 1 d . . .
H27 H 0.8313 0.1314 0.5614 0.048 Uiso 1 1 calc R . .
N4 N 0.67839(18) 0.10506(19) 0.60546(15) 0.0248(7) Uani 1 1 d . . .
C33 C 0.6955(2) 0.0426(2) 0.58466(17) 0.0269(8) Uani 1 1 d . . .
H28 H 0.7123 0.0412 0.5452 0.032 Uiso 1 1 calc R . .
C34 C 0.6914(2) -0.0270(2) 0.61611(18) 0.0248(8) Uani 1 1 d . . .
C35 C 0.6722(2) -0.0330(2) 0.67527(17) 0.0228(7) Uani 1 1 d . . .
C36 C 0.6832(2) -0.1013(2) 0.70529(17) 0.0221(7) Uani 1 1 d . . .
C37 C 0.7045(2) -0.1630(2) 0.67332(18) 0.0242(7) Uani 1 1 d . . .
C38 C 0.7210(2) -0.1566(2) 0.61266(18) 0.0260(8) Uani 1 1 d . . .
H29 H 0.7354 -0.1987 0.5910 0.031 Uiso 1 1 calc R . .
C39 C 0.7161(2) -0.0902(2) 0.58536(18) 0.0276(8) Uani 1 1 d . . .
H30 H 0.7293 -0.0861 0.5452 0.033 Uiso 1 1 calc R . .
O7 O 0.64611(16) 0.02088(15) 0.70763(12) 0.0255(6) Uani 1 1 d . . .
O8 O 0.67017(16) -0.10081(15) 0.76262(12) 0.0249(5) Uani 1 1 d . . .
C40 C 0.7146(2) -0.2348(2) 0.69915(18) 0.0260(8) Uani 1 1 d . . .
H31 H 0.7187 -0.2756 0.6734 0.031 Uiso 1 1 calc R . .
N5 N 0.7184(2) -0.24711(18) 0.75455(16) 0.0277(7) Uani 1 1 d . . .
O9 O 0.72937(19) -0.32323(16) 0.76466(15) 0.0361(7) Uani 1 1 d . . .
C41 C 0.7637(3) -0.3360(2) 0.8203(2) 0.0369(9) Uani 1 1 d . . .
H32 H 0.7897 -0.2910 0.8328 0.044 Uiso 1 1 calc R . .
H33 H 0.8006 -0.3755 0.8160 0.044 Uiso 1 1 calc R . .
C42 C 0.7101(3) -0.3571(3) 0.8660(2) 0.0453(12) Uani 1 1 d . . .
H34 H 0.6878 -0.4046 0.8548 0.054 Uiso 1 1 calc R . .
H35 H 0.7367 -0.3646 0.9034 0.054 Uiso 1 1 calc R . .
O10 O 0.6522(2) -0.30483(18) 0.87562(16) 0.0398(8) Uani 1 1 d . . .
N6 N 0.6821(2) -0.23401(19) 0.88806(17) 0.0306(7) Uani 1 1 d . . .
C43 C 0.6802(2) -0.2192(2) 0.94262(19) 0.0300(8) Uani 1 1 d . . .
H36 H 0.6664 -0.2572 0.9689 0.036 Uiso 1 1 calc R . .
C44 C 0.6976(2) -0.1482(2) 0.96724(18) 0.0268(8) Uani 1 1 d . . .
C45 C 0.6981(2) -0.0844(2) 0.93276(18) 0.0244(7) Uani 1 1 d . . .
C46 C 0.7075(2) -0.0156(2) 0.96146(18) 0.0264(8) Uani 1 1 d . . .
C47 C 0.7176(2) -0.0116(2) 1.02070(19) 0.0310(9) Uani 1 1 d . . .
H37 H 0.7235 0.0348 1.0390 0.037 Uiso 1 1 calc R . .
C48 C 0.7193(2) -0.0756(3) 1.05463(19) 0.0328(9) Uani 1 1 d . . .
H38 H 0.7282 -0.0725 1.0956 0.039 Uiso 1 1 calc R . .
C49 C 0.7081(2) -0.1424(3) 1.02892(19) 0.0311(9) Uani 1 1 d . . .
H39 H 0.7074 -0.1854 1.0524 0.037 Uiso 1 1 calc R . .
O11 O 0.68694(16) -0.08421(15) 0.87568(12) 0.0257(6) Uani 1 1 d . . .
O12 O 0.70343(17) 0.04219(16) 0.92322(13) 0.0289(6) Uani 1 1 d . . .
C50 C 0.7251(3) 0.1127(3) 0.9451(2) 0.0456(12) Uani 1 1 d . . .
H40 H 0.6881 0.1306 0.9728 0.068 Uiso 1 1 calc R . .
H41 H 0.7295 0.1472 0.9124 0.068 Uiso 1 1 calc R . .
H42 H 0.7724 0.1084 0.9652 0.068 Uiso 1 1 calc R . .
O13 O 0.40152(16) 0.08790(17) 0.92793(14) 0.0316(6) Uani 1 1 d . . .
O14 O 0.39020(18) 0.0264(2) 0.84370(15) 0.0396(8) Uani 1 1 d . . .
C51 C 0.3668(2) 0.0492(3) 0.89051(19) 0.0321(9) Uani 1 1 d . . .
C52 C 0.2869(3) 0.0326(4) 0.9070(3) 0.0547(16) Uani 1 1 d . . .
H43 H 0.2567 0.0322 0.8715 0.082 Uiso 1 1 calc R . .
H44 H 0.2689 0.0704 0.9339 0.082 Uiso 1 1 calc R . .
H45 H 0.2842 -0.0154 0.9262 0.082 Uiso 1 1 calc R . .
O15 O 0.51981(16) 0.12320(17) 0.67832(14) 0.0316(6) Uani 1 1 d . . .
O16 O 0.5084(2) 0.23434(19) 0.64140(18) 0.0458(8) Uani 1 1 d . . .
C53 C 0.4809(2) 0.1778(2) 0.66066(18) 0.0281(8) Uani 1 1 d . . .
C54 C 0.4000(3) 0.1674(3) 0.6621(3) 0.0449(12) Uani 1 1 d . . .
H46 H 0.3762 0.2141 0.6717 0.067 Uiso 1 1 calc R . .
H47 H 0.3874 0.1308 0.6920 0.067 Uiso 1 1 calc R . .
H48 H 0.3830 0.1504 0.6236 0.067 Uiso 1 1 calc R . .
O17 O 0.82807(17) -0.16745(17) 0.82932(14) 0.0334(7) Uani 1 1 d . . .
O18 O 0.85744(18) -0.05260(17) 0.85462(16) 0.0385(7) Uani 1 1 d D . .
C55 C 0.8711(2) -0.1188(2) 0.85093(19) 0.0309(9) Uani 1 1 d . . .
C56 C 0.9435(3) -0.1463(3) 0.8721(3) 0.0481(13) Uani 1 1 d . . .
H49 H 0.9825 -0.1280 0.8464 0.072 Uiso 1 1 calc R . .
H50 H 0.9436 -0.2000 0.8718 0.072 Uiso 1 1 calc R . .
H51 H 0.9520 -0.1288 0.9122 0.072 Uiso 1 1 calc R . .
O19 O 0.76374(17) 0.03955(17) 0.80595(14) 0.0335(7) Uani 1 1 d D . .
H52 H 0.791(3) 0.012(3) 0.826(2) 0.050 Uiso 1 1 d D . .
C57 C 0.8075(3) 0.0848(3) 0.7695(3) 0.0481(12) Uani 1 1 d . . .
H53 H 0.7929 0.1361 0.7747 0.072 Uiso 1 1 calc R . .
H54 H 0.8006 0.0706 0.7284 0.072 Uiso 1 1 calc R . .
H55 H 0.8592 0.0791 0.7802 0.072 Uiso 1 1 calc R . .
O20 O 0.50314(16) 0.02560(17) 0.76970(14) 0.0314(6) Uani 1 1 d D . .
H56 H 0.4662(17) 0.023(3) 0.7908(19) 0.047 Uiso 1 1 d D . .
H57 H 0.492(3) 0.051(3) 0.7405(15) 0.047 Uiso 1 1 d D . .
Cl1 Cl 0.36830(8) -0.06716(8) 0.67466(6) 0.0491(3) Uani 1 1 d . . .
Cl2 Cl 0.26411(8) 0.02282(8) 0.73592(6) 0.0514(3) Uani 1 1 d . . .
Cl3 Cl 0.26394(13) -0.13437(10) 0.75250(8) 0.0736(5) Uani 1 1 d . . .
C58 C 0.3191(3) -0.0563(3) 0.7400(2) 0.0430(11) Uani 1 1 d . . .
H58 H 0.3544 -0.0508 0.7733 0.052 Uiso 1 1 calc R . .
Cl4 Cl 0.87044(12) -0.0579(2) 0.6602(3) 0.215(3) Uani 1 1 d . . .
Cl5 Cl 0.96571(16) 0.06327(14) 0.63623(12) 0.1015(8) Uani 1 1 d . . .
Cl6 Cl 0.99020(14) -0.02337(15) 0.73744(11) 0.0958(7) Uani 1 1 d . . .
C59 C 0.9586(3) -0.0273(4) 0.6653(4) 0.074(2) Uani 1 1 d . . .
H59 H 0.9912 -0.0606 0.6422 0.088 Uiso 1 1 calc R . .
Cl7 Cl 0.4186(4) -0.4179(4) 0.7087(3) 0.168(3) Uani 0.60 1 d PD A 1
Cl8 Cl 0.5446(3) -0.3757(4) 0.7793(5) 0.174(3) Uani 0.60 1 d PD A 1
Cl9 Cl 0.5295(4) -0.5179(3) 0.7239(7) 0.251(7) Uani 0.60 1 d PD A 1
C60 C 0.4809(10) -0.4430(9) 0.7600(9) 0.131(6) Uani 0.60 1 d PDU A 1
H60 H 0.4553 -0.4615 0.7959 0.158 Uiso 0.60 1 calc PR A 1
Cl10 Cl 0.5147(5) -0.3365(5) 0.7184(5) 0.150(4) Uani 0.40 1 d PD B 2
Cl11 Cl 0.5398(5) -0.4649(7) 0.8003(7) 0.172(5) Uani 0.40 1 d PD B 2
Cl12 Cl 0.4871(12) -0.4713(12) 0.6849(7) 0.276(8) Uani 0.40 1 d PDU B 2
C61 C 0.4811(15) -0.4170(11) 0.7487(10) 0.131(6) Uani 0.40 1 d PD B 2
H61 H 0.4296 -0.4119 0.7632 0.158 Uiso 0.40 1 calc PR B 2
O21 O 0.4267(8) 0.3453(8) 0.5905(6) 0.215(5) Uani 1 1 d DU C 1
H62 H 0.4494 0.3116 0.6078 0.323 Uiso 1 1 calc R C 1
C62 C 0.3605(7) 0.3629(7) 0.6230(7) 0.137(4) Uani 1 1 d DU C 1
H63 H 0.3729 0.3716 0.6643 0.205 Uiso 1 1 calc R C 1
H64 H 0.3260 0.3219 0.6203 0.205 Uiso 1 1 calc R C 1
H65 H 0.3380 0.4070 0.6064 0.205 Uiso 1 1 calc R C 1

loop_
_atom_site_aniso_label
_atom_site_aniso_U_11
_atom_site_aniso_U_22
_atom_site_aniso_U_33
_atom_site_aniso_U_23
_atom_site_aniso_U_13
_atom_site_aniso_U_12
La1 0.02777(11) 0.02214(10) 0.01457(9) 0.00080(8) 0.00150(8) 0.00277(7)
Zn1 0.0239(2) 0.0295(2) 0.0180(2) -0.00124(17) 0.00054(17) 0.00041(16)
Zn2 0.0272(2) 0.0240(2) 0.0166(2) 0.00235(16) 0.00099(16) -0.00065(15)
Zn3 0.0329(2) 0.0219(2) 0.0190(2) -0.00057(17) 0.00088(18) 0.00269(15)
C1 0.0237(18) 0.035(2) 0.0220(19) 0.0048(16) -0.0009(14) -0.0005(15)
C2 0.0228(18) 0.036(2) 0.0194(18) 0.0056(16) 0.0001(14) 0.0013(14)
C3 0.028(2) 0.035(2) 0.023(2) 0.0045(16) 0.0002(15) 0.0019(15)
C4 0.030(2) 0.035(2) 0.034(2) 0.0046(18) 0.0002(17) -0.0043(16)
C5 0.040(2) 0.035(2) 0.039(3) 0.0109(19) 0.0034(19) -0.0060(18)
C6 0.032(2) 0.044(2) 0.025(2) 0.0116(18) -0.0001(17) -0.0068(18)
O1 0.0312(14) 0.0274(14) 0.0202(14) 0.0032(11) 0.0056(11) 0.0015(11)
O2 0.0417(17) 0.0309(15) 0.0213(15) -0.0007(11) 0.0037(12) -0.0043(12)
C7 0.049(3) 0.043(3) 0.028(2) -0.0093(19) 0.002(2) -0.011(2)
C8 0.0223(19) 0.049(3) 0.0167(18) 0.0032(16) -0.0002(14) -0.0034(16)
N1 0.0242(16) 0.0386(19) 0.0169(16) -0.0037(14) 0.0018(12) -0.0014(13)
O3 0.0287(14) 0.0458(17) 0.0213(14) -0.0026(13) -0.0036(12) -0.0034(11)
C9 0.039(2) 0.045(3) 0.0210(19) -0.0081(18) 0.0087(17) -0.0088(18)
C10 0.0240(19) 0.039(2) 0.033(2) -0.0060(18) 0.0086(16) -0.0019(16)
O4 0.0339(16) 0.0412(17) 0.0280(16) -0.0114(13) 0.0117(13) -0.0017(12)
N2 0.0245(16) 0.0373(19) 0.0204(17) -0.0062(14) 0.0041(13) 0.0003(13)
C11 0.0224(18) 0.0287(19) 0.028(2) -0.0080(16) -0.0032(15) 0.0014(13)
C12 0.0176(17) 0.0302(19) 0.0245(19) -0.0021(15) -0.0045(14) 0.0028(13)
C13 0.0182(16) 0.0279(19) 0.0208(18) -0.0022(14) -0.0041(13) 0.0015(13)
C14 0.0220(17) 0.0225(17) 0.0201(17) -0.0009(14) -0.0033(13) 0.0016(13)
C15 0.0209(17) 0.0274(19) 0.0206(18) -0.0017(15) -0.0031(14) -0.0007(13)
C16 0.0216(18) 0.0273(19) 0.031(2) -0.0019(15) -0.0014(15) -0.0023(13)
C17 0.0271(19) 0.0246(19) 0.032(2) -0.0086(16) 0.0004(16) -0.0003(14)
O5 0.0299(14) 0.0237(13) 0.0189(13) 0.0012(10) 0.0019(11) 0.0008(10)
O6 0.0338(15) 0.0239(13) 0.0158(13) 0.0017(10) 0.0033(11) 0.0038(10)
C18 0.0240(18) 0.0255(18) 0.026(2) 0.0053(15) -0.0007(15) -0.0017(13)
N3 0.0286(16) 0.0256(16) 0.0197(16) 0.0029(12) -0.0019(13) -0.0041(12)
C19 0.0252(19) 0.031(2) 0.0212(19) 0.0023(15) -0.0021(15) -0.0028(14)
C20 0.038(2) 0.032(2) 0.0192(18) 0.0006(16) 0.0011(16) -0.0078(16)
C21 0.037(2) 0.037(2) 0.047(3) 0.015(2) 0.001(2) -0.0015(17)
C22 0.058(3) 0.034(2) 0.054(3) 0.008(2) -0.007(3) 0.003(2)
C23 0.086(4) 0.025(2) 0.029(2) -0.0012(18) 0.008(2) -0.010(2)
C24 0.061(3) 0.032(2) 0.038(3) -0.0041(19) 0.015(2) -0.016(2)
C25 0.044(2) 0.036(2) 0.030(2) -0.0047(18) 0.0082(18) -0.0130(18)
C26 0.0264(17) 0.0300(19) 0.0177(18) 0.0053(15) 0.0010(15) -0.0027(13)
C27 0.035(2) 0.029(2) 0.026(2) 0.0027(16) 0.0070(17) -0.0019(16)
C28 0.061(3) 0.047(3) 0.022(2) 0.0053(19) 0.006(2) 0.000(2)
C29 0.100(5) 0.060(4) 0.029(3) 0.008(2) 0.024(3) 0.003(3)
C30 0.099(5) 0.045(3) 0.052(4) -0.003(3) 0.047(4) -0.014(3)
C31 0.047(3) 0.045(3) 0.067(4) -0.005(3) 0.024(3) -0.005(2)
C32 0.039(2) 0.037(2) 0.044(3) 0.001(2) 0.008(2) -0.0015(18)
N4 0.0285(17) 0.0283(17) 0.0176(15) 0.0024(12) 0.0007(12) -0.0043(12)
C33 0.031(2) 0.034(2) 0.0160(17) 0.0011(15) 0.0024(14) -0.0066(15)
C34 0.0279(19) 0.0275(19) 0.0192(18) 0.0012(15) -0.0005(14) -0.0026(14)
C35 0.0251(18) 0.0240(18) 0.0193(18) -0.0001(14) -0.0012(14) -0.0016(13)
C36 0.0230(17) 0.0271(19) 0.0162(17) -0.0029(14) -0.0007(13) -0.0022(13)
C37 0.0235(18) 0.0273(19) 0.0219(19) -0.0049(15) 0.0027(14) -0.0018(13)
C38 0.0279(19) 0.029(2) 0.0207(19) -0.0078(15) 0.0024(15) -0.0017(14)
C39 0.033(2) 0.031(2) 0.0184(18) -0.0032(15) 0.0037(15) -0.0058(15)
O7 0.0364(15) 0.0253(14) 0.0148(13) 0.0019(10) 0.0028(11) 0.0035(10)
O8 0.0353(15) 0.0226(13) 0.0168(13) -0.0012(10) 0.0012(11) 0.0014(10)
C40 0.0257(19) 0.0245(18) 0.028(2) -0.0030(15) 0.0020(15) 0.0007(13)
N5 0.0353(18) 0.0167(15) 0.0313(19) -0.0012(13) -0.0030(14) 0.0016(12)
O9 0.055(2) 0.0206(14) 0.0329(17) -0.0038(12) -0.0040(14) 0.0030(13)
C41 0.051(3) 0.0257(19) 0.034(2) -0.0018(19) -0.005(2) 0.0075(17)
C42 0.074(4) 0.024(2) 0.037(3) 0.0016(19) 0.003(2) 0.001(2)
O10 0.051(2) 0.0290(16) 0.0395(19) -0.0018(14) 0.0059(15) -0.0076(13)
N6 0.038(2) 0.0230(17) 0.0310(19) 0.0007(14) 0.0018(15) -0.0003(14)
C43 0.036(2) 0.0275(19) 0.027(2) 0.0039(16) 0.0014(16) 0.0019(15)
C44 0.0282(19) 0.031(2) 0.021(2) -0.0008(15) -0.0007(15) 0.0024(15)
C45 0.0240(18) 0.0302(19) 0.0190(17) -0.0001(15) 0.0005(14) 0.0065(13)
C46 0.0259(19) 0.030(2) 0.0230(19) 0.0024(15) -0.0002(15) 0.0047(14)
C47 0.035(2) 0.036(2) 0.022(2) -0.0050(16) -0.0039(16) 0.0012(16)
C48 0.035(2) 0.045(2) 0.019(2) 0.0020(16) -0.0054(15) 0.0025(17)
C49 0.033(2) 0.040(2) 0.0197(19) 0.0059(16) 0.0006(16) 0.0027(17)
O11 0.0348(15) 0.0251(14) 0.0173(13) -0.0004(10) -0.0008(11) 0.0063(11)
O12 0.0381(16) 0.0260(14) 0.0225(15) 0.0015(11) -0.0050(12) 0.0007(11)
C50 0.061(3) 0.034(2) 0.043(3) -0.002(2) -0.017(2) -0.007(2)
O13 0.0277(14) 0.0374(16) 0.0296(15) -0.0032(13) -0.0055(12) -0.0026(11)
O14 0.0339(17) 0.060(2) 0.0251(16) -0.0053(15) 0.0007(13) -0.0092(14)
C51 0.030(2) 0.044(2) 0.022(2) 0.0074(17) -0.0024(16) -0.0088(17)
C52 0.041(3) 0.088(4) 0.035(3) -0.007(3) 0.005(2) -0.027(3)
O15 0.0294(15) 0.0378(16) 0.0275(15) 0.0046(13) -0.0028(12) 0.0001(11)
O16 0.054(2) 0.0325(18) 0.051(2) 0.0036(16) 0.0069(17) 0.0020(15)
C53 0.034(2) 0.031(2) 0.0200(18) -0.0040(15) -0.0026(15) 0.0022(16)
C54 0.029(2) 0.062(3) 0.043(3) -0.010(2) -0.010(2) 0.007(2)
O17 0.0327(15) 0.0339(15) 0.0337(18) -0.0056(12) -0.0019(12) 0.0017(11)
O18 0.0369(17) 0.0287(16) 0.050(2) 0.0008(14) -0.0145(15) 0.0024(12)
C55 0.035(2) 0.031(2) 0.027(2) 0.0003(16) -0.0004(17) 0.0026(16)
C56 0.049(3) 0.036(2) 0.060(3) -0.010(2) -0.022(3) 0.010(2)
O19 0.0307(15) 0.0367(16) 0.0331(18) 0.0103(13) 0.0024(12) 0.0035(12)
C57 0.036(3) 0.051(3) 0.057(3) 0.016(3) 0.010(2) 0.001(2)
O20 0.0286(15) 0.0403(17) 0.0252(15) 0.0074(13) -0.0028(12) -0.0024(12)
Cl1 0.0563(7) 0.0552(7) 0.0359(7) -0.0052(5) -0.0014(5) -0.0031(5)
Cl2 0.0587(8) 0.0537(8) 0.0417(7) -0.0085(6) -0.0094(6) 0.0045(6)
Cl3 0.1151(15) 0.0554(9) 0.0503(9) 0.0044(7) 0.0108(9) -0.0282(9)
C58 0.055(3) 0.043(3) 0.030(2) -0.005(2) -0.007(2) -0.003(2)
Cl4 0.0376(10) 0.153(3) 0.453(8) -0.187(4) 0.003(2) -0.0128(12)
Cl5 0.122(2) 0.0895(15) 0.0928(17) -0.0106(12) -0.0261(14) 0.0418(14)
Cl6 0.0896(15) 0.1176(18) 0.0802(14) 0.0074(13) 0.0347(12) 0.0139(13)
C59 0.034(3) 0.072(4) 0.115(7) -0.041(4) -0.007(3) 0.001(3)
Cl7 0.147(5) 0.207(7) 0.151(6) -0.017(5) -0.055(4) 0.070(5)
Cl8 0.103(4) 0.146(5) 0.273(10) -0.006(6) 0.005(5) -0.045(4)
Cl9 0.148(6) 0.087(3) 0.52(2) 0.072(7) 0.168(9) 0.000(3)
C60 0.120(7) 0.130(8) 0.145(8) -0.002(6) -0.016(6) 0.000(6)
Cl10 0.135(7) 0.131(6) 0.184(9) -0.077(6) -0.058(6) 0.056(5)
Cl11 0.113(6) 0.156(9) 0.247(14) 0.040(9) -0.061(8) -0.014(6)
Cl12 0.358(17) 0.292(15) 0.178(11) 0.010(11) 0.114(12) 0.142(13)
C61 0.120(7) 0.130(8) 0.145(8) -0.002(6) -0.016(6) 0.000(6)
O21 0.225(8) 0.211(7) 0.209(8) 0.060(6) 0.036(6) 0.056(6)
C62 0.134(7) 0.119(6) 0.158(7) 0.023(6) 0.015(6) 0.033(5)

loop_
_atom_type_symbol
_atom_type_description
_atom_type_scat_dispersion_real
_atom_type_scat_dispersion_imag
_atom_type_scat_source
C C 0.0033 0.0016 'International Tables Vol C Tables 4.2.6.8 and 6.1.1.4'
H H 0.0000 0.0000 'International Tables Vol C Tables 4.2.6.8 and 6.1.1.4'
La La -0.2871 2.4523 'International Tables Vol C Tables 4.2.6.8 and 6.1.1.4'
N N 0.0061 0.0033 'International Tables Vol C Tables 4.2.6.8 and 6.1.1.4'
O O 0.0106 0.0060 'International Tables Vol C Tables 4.2.6.8 and 6.1.1.4'
Zn Zn 0.2839 1.4301 'International Tables Vol C Tables 4.2.6.8 and 6.1.1.4'
Cl Cl 0.1484 0.1585 'International Tables Vol C Tables 4.2.6.8 and 6.1.1.4'

loop_
_geom_angle_atom_site_label_1
_geom_angle_atom_site_label_2
_geom_angle_atom_site_label_3
_geom_angle
_geom_angle_site_symmetry_1
_geom_angle_site_symmetry_3
_geom_angle_publ_flag
O11 La1 O6 147.13(10) . . ?
O11 La1 O1 76.77(9) . . ?
O6 La1 O1 119.29(9) . . ?
O11 La1 O20 132.45(10) . . ?
O6 La1 O20 80.33(9) . . ?
O1 La1 O20 78.69(10) . . ?
O11 La1 O19 76.08(10) . . ?
O6 La1 O19 72.69(9) . . ?
O1 La1 O19 134.15(10) . . ?
O20 La1 O19 145.01(10) . . ?
O11 La1 O7 119.85(9) . . ?
O6 La1 O7 61.61(9) . . ?
O1 La1 O7 149.86(10) . . ?
O20 La1 O7 71.73(10) . . ?
O19 La1 O7 75.97(10) . . ?
O11 La1 O8 62.05(9) . . ?
O6 La1 O8 119.84(9) . . ?
O1 La1 O8 118.82(9) . . ?
O20 La1 O8 96.90(10) . . ?
O19 La1 O8 78.36(10) . . ?
O7 La1 O8 60.74(9) . . ?
O11 La1 O5 119.67(9) . . ?
O6 La1 O5 60.15(9) . . ?
O1 La1 O5 60.47(9) . . ?
O20 La1 O5 80.31(10) . . ?
O19 La1 O5 104.09(10) . . ?
O7 La1 O5 118.31(8) . . ?
O8 La1 O5 177.20(9) . . ?
O11 La1 O12 57.46(9) . . ?
O6 La1 O12 99.33(9) . . ?
O1 La1 O12 69.13(9) . . ?
O20 La1 O12 142.87(10) . . ?
O19 La1 O12 65.17(10) . . ?
O7 La1 O12 140.63(9) . . ?
O8 La1 O12 114.38(9) . . ?
O5 La1 O12 68.13(8) . . ?
O11 La1 O2 67.87(9) . . ?
O6 La1 O2 144.90(9) . . ?
O1 La1 O2 56.89(9) . . ?
O20 La1 O2 64.59(9) . . ?
O19 La1 O2 137.99(9) . . ?
O7 La1 O2 103.65(9) . . ?
O8 La1 O2 66.24(9) . . ?
O5 La1 O2 112.02(9) . . ?
O12 La1 O2 109.16(9) . . ?
O11 La1 Zn2 147.46(7) . . ?
O6 La1 Zn2 31.55(6) . . ?
O1 La1 Zn2 135.64(7) . . ?
O20 La1 Zn2 66.19(7) . . ?
O19 La1 Zn2 79.30(7) . . ?
O7 La1 Zn2 31.75(6) . . ?
O8 La1 Zn2 92.44(6) . . ?
O5 La1 Zn2 86.72(6) . . ?
O12 La1 Zn2 128.09(6) . . ?
O2 La1 Zn2 122.44(6) . . ?
O11 La1 Zn3 31.00(6) . . ?
O6 La1 Zn3 139.60(6) . . ?
O1 La1 Zn3 99.89(6) . . ?
O20 La1 Zn3 119.30(7) . . ?
O19 La1 Zn3 73.01(7) . . ?
O7 La1 Zn3 89.79(6) . . ?
O8 La1 Zn3 31.17(6) . . ?
O5 La1 Zn3 150.66(6) . . ?
O12 La1 Zn3 84.97(6) . . ?
O2 La1 Zn3 64.98(6) . . ?
Zn2 La1 Zn3 120.310(12) . . ?
O13 Zn1 O5 129.16(13) . . ?
O13 Zn1 O1 100.93(12) . . ?
O5 Zn1 O1 80.03(11) . . ?
O13 Zn1 N1 98.40(13) . . ?
O5 Zn1 N1 131.75(12) . . ?
O1 Zn1 N1 83.78(12) . . ?
O13 Zn1 N2 100.89(13) . . ?
O5 Zn1 N2 85.83(12) . . ?
O1 Zn1 N2 158.17(12) . . ?
N1 Zn1 N2 93.55(14) . . ?
O15 Zn2 O7 99.45(12) . . ?
O15 Zn2 O6 100.43(12) . . ?
O7 Zn2 O6 79.67(11) . . ?
O15 Zn2 N4 113.29(13) . . ?
O7 Zn2 N4 89.44(12) . . ?
O6 Zn2 N4 145.87(13) . . ?
O15 Zn2 N3 119.94(13) . . ?
O7 Zn2 N3 140.07(13) . . ?
O6 Zn2 N3 86.59(12) . . ?
N4 Zn2 N3 81.29(14) . . ?
O15 Zn2 La1 92.28(9) . . ?
O7 Zn2 La1 41.57(8) . . ?
O6 Zn2 La1 40.46(8) . . ?
N4 Zn2 La1 129.03(10) . . ?
N3 Zn2 La1 124.02(9) . . ?
O17 Zn3 O8 122.65(13) . . ?
O17 Zn3 O11 105.42(12) . . ?
O8 Zn3 O11 81.11(11) . . ?
O17 Zn3 N6 104.51(14) . . ?
O8 Zn3 N6 132.71(14) . . ?
O11 Zn3 N6 83.54(13) . . ?
O17 Zn3 N5 94.05(13) . . ?
O8 Zn3 N5 85.73(12) . . ?
O11 Zn3 N5 160.26(13) . . ?
N6 Zn3 N5 94.84(14) . . ?
O17 Zn3 La1 118.89(9) . . ?
O8 Zn3 La1 41.91(8) . . ?
O11 Zn3 La1 39.37(8) . . ?
N6 Zn3 La1 113.18(10) . . ?
N5 Zn3 La1 126.85(9) . . ?
C2 C1 C6 118.9(4) . . ?
C2 C1 C8 122.6(4) . . ?
C6 C1 C8 118.3(4) . . ?
O1 C2 C1 122.8(4) . . ?
O1 C2 C3 119.1(4) . . ?
C1 C2 C3 118.1(4) . . ?
C4 C3 O2 126.8(4) . . ?
C4 C3 C2 121.1(4) . . ?
O2 C3 C2 112.1(4) . . ?
C3 C4 C5 120.8(5) . . ?
C3 C4 H1 119.6 . . ?
C5 C4 H1 119.6 . . ?
C6 C5 C4 119.9(4) . . ?
C6 C5 H2 120.1 . . ?
C4 C5 H2 120.1 . . ?
C5 C6 C1 121.2(4) . . ?
C5 C6 H3 119.4 . . ?
C1 C6 H3 119.4 . . ?
C2 O1 Zn1 124.2(2) . . ?
C2 O1 La1 125.1(2) . . ?
Zn1 O1 La1 110.74(12) . . ?
C3 O2 C7 117.2(3) . . ?
C3 O2 La1 113.7(2) . . ?
C7 O2 La1 126.5(3) . . ?
O2 C7 H4 109.5 . . ?
O2 C7 H5 109.5 . . ?
H4 C7 H5 109.5 . . ?
O2 C7 H6 109.5 . . ?
H4 C7 H6 109.5 . . ?
H5 C7 H6 109.5 . . ?
N1 C8 C1 124.6(4) . . ?
N1 C8 H7 117.7 . . ?
C1 C8 H7 117.7 . . ?
C8 N1 O3 111.9(3) . . ?
C8 N1 Zn1 126.7(3) . . ?
O3 N1 Zn1 121.4(2) . . ?
N1 O3 C9 111.4(3) . . ?
O3 C9 C10 115.7(4) . . ?
O3 C9 H8 108.4 . . ?
C10 C9 H8 108.4 . . ?
O3 C9 H9 108.4 . . ?
C10 C9 H9 108.4 . . ?
H8 C9 H9 107.4 . . ?
O4 C10 C9 112.9(4) . . ?
O4 C10 H10 109.0 . . ?
C9 C10 H10 109.0 . . ?
O4 C10 H11 109.0 . . ?
C9 C10 H11 109.0 . . ?
H10 C10 H11 107.8 . . ?
N2 O4 C10 111.3(3) . . ?
C11 N2 O4 108.4(3) . . ?
C11 N2 Zn1 126.7(3) . . ?
O4 N2 Zn1 124.9(3) . . ?
N2 C11 C12 125.4(4) . . ?
N2 C11 H12 117.3 . . ?
C12 C11 H12 117.3 . . ?
C13 C12 C17 119.4(4) . . ?
C13 C12 C11 123.1(4) . . ?
C17 C12 C11 117.5(4) . . ?
O5 C13 C12 125.6(4) . . ?
O5 C13 C14 115.5(3) . . ?
C12 C13 C14 118.9(4) . . ?
O6 C14 C15 123.9(4) . . ?
O6 C14 C13 115.3(3) . . ?
C15 C14 C13 120.7(3) . . ?
C14 C15 C16 118.8(4) . . ?
C14 C15 C18 122.7(4) . . ?
C16 C15 C18 118.6(4) . . ?
C17 C16 C15 120.7(4) . . ?
C17 C16 H13 119.7 . . ?
C15 C16 H13 119.7 . . ?
C16 C17 C12 121.4(4) . . ?
C16 C17 H14 119.3 . . ?
C12 C17 H14 119.3 . . ?
C13 O5 Zn1 130.7(2) . . ?
C13 O5 La1 120.6(2) . . ?
Zn1 O5 La1 108.40(11) . . ?
C14 O6 Zn2 121.4(2) . . ?
C14 O6 La1 126.3(2) . . ?
Zn2 O6 La1 107.99(12) . . ?
N3 C18 C15 124.7(4) . . ?
N3 C18 H15 117.7 . . ?
C15 C18 H15 117.7 . . ?
C18 N3 C19 121.5(3) . . ?
C18 N3 Zn2 124.4(3) . . ?
C19 N3 Zn2 114.1(2) . . ?
N3 C19 C20 115.0(3) . . ?
N3 C19 C26 109.5(3) . . ?
C20 C19 C26 110.0(3) . . ?
N3 C19 H16 107.3 . . ?
C20 C19 H16 107.3 . . ?
C26 C19 H16 107.3 . . ?
C25 C20 C21 119.2(4) . . ?
C25 C20 C19 121.1(4) . . ?
C21 C20 C19 119.7(4) . . ?
C22 C21 C20 120.0(5) . . ?
C22 C21 H17 120.0 . . ?
C20 C21 H17 120.0 . . ?
C21 C22 C23 119.8(5) . . ?
C21 C22 H18 120.1 . . ?
C23 C22 H18 120.1 . . ?
C24 C23 C22 119.8(5) . . ?
C24 C23 H19 120.1 . . ?
C22 C23 H19 120.1 . . ?
C23 C24 C25 119.8(5) . . ?
C23 C24 H20 120.1 . . ?
C25 C24 H20 120.1 . . ?
C20 C25 C24 121.3(5) . . ?
C20 C25 H21 119.3 . . ?
C24 C25 H21 119.3 . . ?
N4 C26 C27 115.2(3) . . ?
N4 C26 C19 108.2(3) . . ?
C27 C26 C19 111.7(3) . . ?
N4 C26 H22 107.1 . . ?
C27 C26 H22 107.1 . . ?
C19 C26 H22 107.1 . . ?
C28 C27 C32 118.8(4) . . ?
C28 C27 C26 119.9(4) . . ?
C32 C27 C26 121.3(4) . . ?
C27 C28 C29 120.4(6) . . ?
C27 C28 H23 119.8 . . ?
C29 C28 H23 119.8 . . ?
C30 C29 C28 120.0(6) . . ?
C30 C29 H24 120.0 . . ?
C28 C29 H24 120.0 . . ?
C31 C30 C29 119.2(5) . . ?
C31 C30 H25 120.4 . . ?
C29 C30 H25 120.4 . . ?
C30 C31 C32 121.3(6) . . ?
C30 C31 H26 119.3 . . ?
C32 C31 H26 119.3 . . ?
C27 C32 C31 120.2(5) . . ?
C27 C32 H27 119.9 . . ?
C31 C32 H27 119.9 . . ?
C33 N4 C26 123.0(3) . . ?
C33 N4 Zn2 126.8(3) . . ?
C26 N4 Zn2 110.2(2) . . ?
N4 C33 C34 125.7(4) . . ?
N4 C33 H28 117.2 . . ?
C34 C33 H28 117.2 . . ?
C35 C34 C39 119.4(4) . . ?
C35 C34 C33 123.7(4) . . ?
C39 C34 C33 116.5(4) . . ?
O7 C35 C34 124.9(4) . . ?
O7 C35 C36 115.5(3) . . ?
C34 C35 C36 119.5(4) . . ?
O8 C36 C37 124.7(4) . . ?
O8 C36 C35 116.0(3) . . ?
C37 C36 C35 119.3(4) . . ?
C36 C37 C38 120.1(4) . . ?
C36 C37 C40 123.5(4) . . ?
C38 C37 C40 116.3(3) . . ?
C39 C38 C37 120.2(4) . . ?
C39 C38 H29 119.9 . . ?
C37 C38 H29 119.9 . . ?
C38 C39 C34 121.0(4) . . ?
C38 C39 H30 119.5 . . ?
C34 C39 H30 119.5 . . ?
C35 O7 Zn2 127.9(2) . . ?
C35 O7 La1 124.8(2) . . ?
Zn2 O7 La1 106.68(11) . . ?
C36 O8 Zn3 124.8(2) . . ?
C36 O8 La1 122.6(2) . . ?
Zn3 O8 La1 106.92(11) . . ?
N5 C40 C37 124.4(4) . . ?
N5 C40 H31 117.8 . . ?
C37 C40 H31 117.8 . . ?
C40 N5 O9 109.7(3) . . ?
C40 N5 Zn3 125.2(3) . . ?
O9 N5 Zn3 124.7(3) . . ?
N5 O9 C41 111.4(3) . . ?
O9 C41 C42 112.1(4) . . ?
O9 C41 H32 109.2 . . ?
C42 C41 H32 109.2 . . ?
O9 C41 H33 109.2 . . ?
C42 C41 H33 109.2 . . ?
H32 C41 H33 107.9 . . ?
O10 C42 C41 114.8(4) . . ?
O10 C42 H34 108.6 . . ?
C41 C42 H34 108.6 . . ?
O10 C42 H35 108.6 . . ?
C41 C42 H35 108.6 . . ?
H34 C42 H35 107.5 . . ?
N6 O10 C42 110.5(4) . . ?
C43 N6 O10 112.0(4) . . ?
C43 N6 Zn3 126.1(3) . . ?
O10 N6 Zn3 121.8(3) . . ?
N6 C43 C44 124.3(4) . . ?
N6 C43 H36 117.9 . . ?
C44 C43 H36 117.9 . . ?
C45 C44 C49 119.5(4) . . ?
C45 C44 C43 121.7(4) . . ?
C49 C44 C43 118.6(4) . . ?
O11 C45 C44 123.7(4) . . ?
O11 C45 C46 118.0(4) . . ?
C44 C45 C46 118.2(4) . . ?
C47 C46 O12 126.6(4) . . ?
C47 C46 C45 121.1(4) . . ?
O12 C46 C45 112.3(4) . . ?
C46 C47 C48 120.3(4) . . ?
C46 C47 H37 119.8 . . ?
C48 C47 H37 119.8 . . ?
C49 C48 C47 120.2(4) . . ?
C49 C48 H38 119.9 . . ?
C47 C48 H38 119.9 . . ?
C48 C49 C44 120.6(4) . . ?
C48 C49 H39 119.7 . . ?
C44 C49 H39 119.7 . . ?
C45 O11 Zn3 123.9(2) . . ?
C45 O11 La1 126.4(2) . . ?
Zn3 O11 La1 109.63(12) . . ?
C46 O12 C50 116.9(3) . . ?
C46 O12 La1 115.8(2) . . ?
C50 O12 La1 126.1(3) . . ?
O12 C50 H40 109.5 . . ?
O12 C50 H41 109.5 . . ?
H40 C50 H41 109.5 . . ?
O12 C50 H42 109.5 . . ?
H40 C50 H42 109.5 . . ?
H41 C50 H42 109.5 . . ?
C51 O13 Zn1 126.8(3) . . ?
O14 C51 O13 126.7(4) . . ?
O14 C51 C52 118.6(4) . . ?
O13 C51 C52 114.6(4) . . ?
C51 C52 H43 109.5 . . ?
C51 C52 H44 109.5 . . ?
H43 C52 H44 109.5 . . ?
C51 C52 H45 109.5 . . ?
H43 C52 H45 109.5 . . ?
H44 C52 H45 109.5 . . ?
C53 O15 Zn2 123.7(3) . . ?
O16 C53 O15 122.4(4) . . ?
O16 C53 C54 121.3(4) . . ?
O15 C53 C54 116.2(4) . . ?
C53 C54 H46 109.5 . . ?
C53 C54 H47 109.5 . . ?
H46 C54 H47 109.5 . . ?
C53 C54 H48 109.5 . . ?
H46 C54 H48 109.5 . . ?
H47 C54 H48 109.5 . . ?
C55 O17 Zn3 128.9(3) . . ?
O18 C55 O17 125.3(4) . . ?
O18 C55 C56 118.9(4) . . ?
O17 C55 C56 115.7(4) . . ?
C55 C56 H49 109.5 . . ?
C55 C56 H50 109.5 . . ?
H49 C56 H50 109.5 . . ?
C55 C56 H51 109.5 . . ?
H49 C56 H51 109.5 . . ?
H50 C56 H51 109.5 . . ?
C57 O19 La1 135.7(3) . . ?
C57 O19 H52 110(4) . . ?
La1 O19 H52 115(4) . . ?
O19 C57 H53 109.5 . . ?
O19 C57 H54 109.5 . . ?
H53 C57 H54 109.5 . . ?
O19 C57 H55 109.5 . . ?
H53 C57 H55 109.5 . . ?
H54 C57 H55 109.5 . . ?
La1 O20 H56 118(4) . . ?
La1 O20 H57 127(4) . . ?
H56 O20 H57 107.7(18) . . ?
Cl1 C58 Cl2 109.8(3) . . ?
Cl1 C58 Cl3 109.8(3) . . ?
Cl2 C58 Cl3 110.2(3) . . ?
Cl1 C58 H58 109.0 . . ?
Cl2 C58 H58 109.0 . . ?
Cl3 C58 H58 109.0 . . ?
Cl4 C59 Cl6 112.9(6) . . ?
Cl4 C59 Cl5 110.2(4) . . ?
Cl6 C59 Cl5 106.8(4) . . ?
Cl4 C59 H59 109.0 . . ?
Cl6 C59 H59 109.0 . . ?
Cl5 C59 H59 109.0 . . ?
Cl7 C60 Cl8 115.4(12) . . ?
Cl7 C60 Cl9 102.5(10) . . ?
Cl8 C60 Cl9 108.4(11) . . ?
Cl7 C60 H60 110.0 . . ?
Cl8 C60 H60 110.0 . . ?
Cl9 C60 H60 110.0 . . ?
Cl10 C61 Cl12 97.2(15) . . ?
Cl10 C61 Cl11 117.2(15) . . ?
Cl12 C61 Cl11 103.2(15) . . ?
Cl10 C61 H61 112.6 . . ?
Cl12 C61 H61 112.6 . . ?
Cl11 C61 H61 112.6 . . ?
C62 O21 H62 109.5 . . ?
O21 C62 H63 109.5 . . ?
O21 C62 H64 109.5 . . ?
H63 C62 H64 109.5 . . ?
O21 C62 H65 109.5 . . ?
H63 C62 H65 109.5 . . ?
H64 C62 H65 109.5 . . ?

loop_
_geom_bond_atom_site_label_1
_geom_bond_atom_site_label_2
_geom_bond_distance
_geom_bond_site_symmetry_2
_geom_bond_publ_flag
La1 O11 2.488(3) . ?
La1 O6 2.498(3) . ?
La1 O1 2.502(3) . ?
La1 O20 2.530(3) . ?
La1 O19 2.535(3) . ?
La1 O7 2.536(3) . ?
La1 O8 2.579(3) . ?
La1 O5 2.628(3) . ?
La1 O12 2.815(3) . ?
La1 O2 2.876(3) . ?
La1 Zn2 3.6612(6) . ?
La1 Zn3 3.6941(6) . ?
Zn1 O13 1.969(3) . ?
Zn1 O5 1.974(3) . ?
Zn1 O1 2.047(3) . ?
Zn1 N1 2.100(4) . ?
Zn1 N2 2.177(4) . ?
Zn2 O15 1.972(3) . ?
Zn2 O7 2.011(3) . ?
Zn2 O6 2.014(3) . ?
Zn2 N4 2.040(3) . ?
Zn2 N3 2.069(3) . ?
Zn3 O17 1.964(3) . ?
Zn3 O8 1.998(3) . ?
Zn3 O11 2.020(3) . ?
Zn3 N6 2.104(4) . ?
Zn3 N5 2.138(3) . ?
C1 C2 1.413(6) . ?
C1 C6 1.414(6) . ?
C1 C8 1.445(6) . ?
C2 O1 1.326(5) . ?
C2 C3 1.421(6) . ?
C3 C4 1.361(6) . ?
C3 O2 1.371(5) . ?
C4 C5 1.388(7) . ?
C4 H1 0.9500 . ?
C5 C6 1.367(7) . ?
C5 H2 0.9500 . ?
C6 H3 0.9500 . ?
O2 C7 1.422(5) . ?
C7 H4 0.9800 . ?
C7 H5 0.9800 . ?
C7 H6 0.9800 . ?
C8 N1 1.279(6) . ?
C8 H7 0.9500 . ?
N1 O3 1.432(4) . ?
O3 C9 1.433(5) . ?
C9 C10 1.494(7) . ?
C9 H8 0.9900 . ?
C9 H9 0.9900 . ?
C10 O4 1.430(5) . ?
C10 H10 0.9900 . ?
C10 H11 0.9900 . ?
O4 N2 1.428(4) . ?
N2 C11 1.279(6) . ?
C11 C12 1.448(6) . ?
C11 H12 0.9500 . ?
C12 C13 1.399(5) . ?
C12 C17 1.424(6) . ?
C13 O5 1.325(5) . ?
C13 C14 1.440(5) . ?
C14 O6 1.311(5) . ?
C14 C15 1.396(5) . ?
C15 C16 1.428(5) . ?
C15 C18 1.464(6) . ?
C16 C17 1.358(6) . ?
C16 H13 0.9500 . ?
C17 H14 0.9500 . ?
C18 N3 1.275(5) . ?
C18 H15 0.9500 . ?
N3 C19 1.472(5) . ?
C19 C20 1.510(6) . ?
C19 C26 1.556(6) . ?
C19 H16 1.0000 . ?
C20 C25 1.375(6) . ?
C20 C21 1.382(7) . ?
C21 C22 1.378(7) . ?
C21 H17 0.9500 . ?
C22 C23 1.406(8) . ?
C22 H18 0.9500 . ?
C23 C24 1.357(9) . ?
C23 H19 0.9500 . ?
C24 C25 1.378(7) . ?
C24 H20 0.9500 . ?
C25 H21 0.9500 . ?
C26 N4 1.480(5) . ?
C26 C27 1.513(6) . ?
C26 H22 1.0000 . ?
C27 C28 1.386(7) . ?
C27 C32 1.388(7) . ?
C28 C29 1.397(8) . ?
C28 H23 0.9500 . ?
C29 C30 1.396(11) . ?
C29 H24 0.9500 . ?
C30 C31 1.358(11) . ?
C30 H25 0.9500 . ?
C31 C32 1.390(8) . ?
C31 H26 0.9500 . ?
C32 H27 0.9500 . ?
N4 C33 1.273(5) . ?
C33 C34 1.460(6) . ?
C33 H28 0.9500 . ?
C34 C35 1.398(6) . ?
C34 C39 1.421(6) . ?
C35 O7 1.318(5) . ?
C35 C36 1.435(5) . ?
C36 O8 1.328(5) . ?
C36 C37 1.396(5) . ?
C37 C38 1.420(6) . ?
C37 C40 1.448(6) . ?
C38 C39 1.365(6) . ?
C38 H29 0.9500 . ?
C39 H30 0.9500 . ?
C40 N5 1.284(6) . ?
C40 H31 0.9500 . ?
N5 O9 1.422(4) . ?
O9 C41 1.434(6) . ?
C41 C42 1.479(8) . ?
C41 H32 0.9900 . ?
C41 H33 0.9900 . ?
C42 O10 1.440(6) . ?
C42 H34 0.9900 . ?
C42 H35 0.9900 . ?
O10 N6 1.430(5) . ?
N6 C43 1.273(6) . ?
C43 C44 1.447(6) . ?
C43 H36 0.9500 . ?
C44 C45 1.403(6) . ?
C44 C49 1.423(6) . ?
C45 O11 1.317(5) . ?
C45 C46 1.426(6) . ?
C46 C47 1.365(6) . ?
C46 O12 1.369(5) . ?
C47 C48 1.400(6) . ?
C47 H37 0.9500 . ?
C48 C49 1.369(7) . ?
C48 H38 0.9500 . ?
C49 H39 0.9500 . ?
O12 C50 1.435(6) . ?
C50 H40 0.9800 . ?
C50 H41 0.9800 . ?
C50 H42 0.9800 . ?
O13 C51 1.276(5) . ?
O14 C51 1.222(6) . ?
C51 C52 1.534(6) . ?
C52 H43 0.9800 . ?
C52 H44 0.9800 . ?
C52 H45 0.9800 . ?
O15 C53 1.287(5) . ?
O16 C53 1.229(6) . ?
C53 C54 1.488(6) . ?
C54 H46 0.9800 . ?
C54 H47 0.9800 . ?
C54 H48 0.9800 . ?
O17 C55 1.282(5) . ?
O18 C55 1.236(5) . ?
C55 C56 1.493(6) . ?
C56 H49 0.9800 . ?
C56 H50 0.9800 . ?
C56 H51 0.9800 . ?
O19 C57 1.417(6) . ?
O19 H52 0.849(16) . ?
C57 H53 0.9800 . ?
C57 H54 0.9800 . ?
C57 H55 0.9800 . ?
O20 H56 0.829(10) . ?
O20 H57 0.831(10) . ?
Cl1 C58 1.751(6) . ?
Cl2 C58 1.760(6) . ?
Cl3 C58 1.766(6) . ?
C58 H58 1.0000 . ?
Cl4 C59 1.707(6) . ?
Cl5 C59 1.784(9) . ?
Cl6 C59 1.743(9) . ?
C59 H59 1.0000 . ?
Cl7 C60 1.694(16) . ?
Cl8 C60 1.746(16) . ?
Cl9 C60 1.825(16) . ?
C60 H60 1.0000 . ?
Cl10 C61 1.735(18) . ?
Cl11 C61 1.814(18) . ?
Cl12 C61 1.762(19) . ?
C61 H61 1.0000 . ?
O21 C62 1.452(13) . ?
O21 H62 0.8400 . ?
C62 H63 0.9800 . ?
C62 H64 0.9800 . ?
C62 H65 0.9800 . ?

loop_
_geom_torsion_atom_site_label_1
_geom_torsion_atom_site_label_2
_geom_torsion_atom_site_label_3
_geom_torsion_atom_site_label_4
_geom_torsion
_geom_torsion_site_symmetry_1
_geom_torsion_site_symmetry_2
_geom_torsion_site_symmetry_3
_geom_torsion_site_symmetry_4
_geom_torsion_publ_flag
O11 La1 Zn2 O15 140.97(16) . . . . ?
O6 La1 Zn2 O15 -103.44(16) . . . . ?
O1 La1 Zn2 O15 -32.58(13) . . . . ?
O20 La1 Zn2 O15 8.14(12) . . . . ?
O19 La1 Zn2 O15 -177.72(12) . . . . ?
O7 La1 Zn2 O15 101.69(16) . . . . ?
O8 La1 Zn2 O15 104.61(11) . . . . ?
O5 La1 Zn2 O15 -72.71(11) . . . . ?
O12 La1 Zn2 O15 -131.44(12) . . . . ?
O2 La1 Zn2 O15 41.40(12) . . . . ?
Zn3 La1 Zn2 O15 119.34(9) . . . . ?
O11 La1 Zn2 O7 39.28(18) . . . . ?
O6 La1 Zn2 O7 154.86(18) . . . . ?
O1 La1 Zn2 O7 -134.28(16) . . . . ?
O20 La1 Zn2 O7 -93.55(15) . . . . ?
O19 La1 Zn2 O7 80.59(15) . . . . ?
O8 La1 Zn2 O7 2.92(15) . . . . ?
O5 La1 Zn2 O7 -174.40(14) . . . . ?
O12 La1 Zn2 O7 126.86(15) . . . . ?
O2 La1 Zn2 O7 -60.29(15) . . . . ?
Zn3 La1 Zn2 O7 17.65(13) . . . . ?
O11 La1 Zn2 O6 -115.58(18) . . . . ?
O1 La1 Zn2 O6 70.86(16) . . . . ?
O20 La1 Zn2 O6 111.59(14) . . . . ?
O19 La1 Zn2 O6 -74.27(14) . . . . ?
O7 La1 Zn2 O6 -154.86(18) . . . . ?
O8 La1 Zn2 O6 -151.94(14) . . . . ?
O5 La1 Zn2 O6 30.74(14) . . . . ?
O12 La1 Zn2 O6 -28.00(15) . . . . ?
O2 La1 Zn2 O6 144.85(14) . . . . ?
Zn3 La1 Zn2 O6 -137.21(12) . . . . ?
O11 La1 Zn2 N4 18.18(18) . . . . ?
O6 La1 Zn2 N4 133.76(17) . . . . ?
O1 La1 Zn2 N4 -155.38(15) . . . . ?
O20 La1 Zn2 N4 -114.65(15) . . . . ?
O19 La1 Zn2 N4 59.48(14) . . . . ?
O7 La1 Zn2 N4 -21.10(18) . . . . ?
O8 La1 Zn2 N4 -18.18(14) . . . . ?
O5 La1 Zn2 N4 164.50(14) . . . . ?
O12 La1 Zn2 N4 105.76(15) . . . . ?
O2 La1 Zn2 N4 -81.39(14) . . . . ?
Zn3 La1 Zn2 N4 -3.45(12) . . . . ?
O11 La1 Zn2 N3 -90.01(17) . . . . ?
O6 La1 Zn2 N3 25.57(17) . . . . ?
O1 La1 Zn2 N3 96.43(15) . . . . ?
O20 La1 Zn2 N3 137.16(14) . . . . ?
O19 La1 Zn2 N3 -48.70(14) . . . . ?
O7 La1 Zn2 N3 -129.29(18) . . . . ?
O8 La1 Zn2 N3 -126.37(13) . . . . ?
O5 La1 Zn2 N3 56.31(13) . . . . ?
O12 La1 Zn2 N3 -2.43(14) . . . . ?
O2 La1 Zn2 N3 170.42(14) . . . . ?
Zn3 La1 Zn2 N3 -111.64(12) . . . . ?
O11 La1 Zn3 O17 -78.83(17) . . . . ?
O6 La1 Zn3 O17 45.27(15) . . . . ?
O1 La1 Zn3 O17 -120.98(13) . . . . ?
O20 La1 Zn3 O17 156.51(14) . . . . ?
O19 La1 Zn3 O17 12.33(13) . . . . ?
O7 La1 Zn3 O17 87.71(13) . . . . ?
O8 La1 Zn3 O17 107.92(17) . . . . ?
O5 La1 Zn3 O17 -76.30(17) . . . . ?
O12 La1 Zn3 O17 -53.22(13) . . . . ?
O2 La1 Zn3 O17 -167.09(13) . . . . ?
Zn2 La1 Zn3 O17 78.53(11) . . . . ?
O11 La1 Zn3 O8 173.24(19) . . . . ?
O6 La1 Zn3 O8 -62.66(16) . . . . ?
O1 La1 Zn3 O8 131.09(14) . . . . ?
O20 La1 Zn3 O8 48.58(15) . . . . ?
O19 La1 Zn3 O8 -95.60(15) . . . . ?
O7 La1 Zn3 O8 -20.22(14) . . . . ?
O5 La1 Zn3 O8 175.78(18) . . . . ?
O12 La1 Zn3 O8 -161.15(14) . . . . ?
O2 La1 Zn3 O8 84.98(14) . . . . ?
Zn2 La1 Zn3 O8 -29.40(13) . . . . ?
O6 La1 Zn3 O11 124.10(17) . . . . ?
O1 La1 Zn3 O11 -42.15(15) . . . . ?
O20 La1 Zn3 O11 -124.66(16) . . . . ?
O19 La1 Zn3 O11 91.16(16) . . . . ?
O7 La1 Zn3 O11 166.54(15) . . . . ?
O8 La1 Zn3 O11 -173.24(19) . . . . ?
O5 La1 Zn3 O11 2.54(18) . . . . ?
O12 La1 Zn3 O11 25.61(15) . . . . ?
O2 La1 Zn3 O11 -88.26(15) . . . . ?
Zn2 La1 Zn3 O11 157.36(13) . . . . ?
O11 La1 Zn3 N6 44.37(17) . . . . ?
O6 La1 Zn3 N6 168.47(15) . . . . ?
O1 La1 Zn3 N6 2.21(13) . . . . ?
O20 La1 Zn3 N6 -80.29(14) . . . . ?
O19 La1 Zn3 N6 135.53(14) . . . . ?
O7 La1 Zn3 N6 -149.09(13) . . . . ?
O8 La1 Zn3 N6 -128.88(17) . . . . ?
O5 La1 Zn3 N6 46.90(17) . . . . ?
O12 La1 Zn3 N6 69.98(13) . . . . ?
O2 La1 Zn3 N6 -43.89(13) . . . . ?
Zn2 La1 Zn3 N6 -158.27(11) . . . . ?
O11 La1 Zn3 N5 160.20(18) . . . . ?
O6 La1 Zn3 N5 -75.70(16) . . . . ?
O1 La1 Zn3 N5 118.05(14) . . . . ?
O20 La1 Zn3 N5 35.54(15) . . . . ?
O19 La1 Zn3 N5 -108.64(15) . . . . ?
O7 La1 Zn3 N5 -33.26(14) . . . . ?
O8 La1 Zn3 N5 -13.04(17) . . . . ?
O5 La1 Zn3 N5 162.74(17) . . . . ?
O12 La1 Zn3 N5 -174.19(14) . . . . ?
O2 La1 Zn3 N5 71.94(14) . . . . ?
Zn2 La1 Zn3 N5 -42.44(13) . . . . ?
C6 C1 C2 O1 -175.3(4) . . . . ?
C8 C1 C2 O1 -0.5(6) . . . . ?
C6 C1 C2 C3 1.4(6) . . . . ?
C8 C1 C2 C3 176.2(4) . . . . ?
O1 C2 C3 C4 176.4(4) . . . . ?
C1 C2 C3 C4 -0.4(6) . . . . ?
O1 C2 C3 O2 -2.3(5) . . . . ?
C1 C2 C3 O2 -179.1(4) . . . . ?
O2 C3 C4 C5 177.3(4) . . . . ?
C2 C3 C4 C5 -1.2(7) . . . . ?
C3 C4 C5 C6 1.7(7) . . . . ?
C4 C5 C6 C1 -0.7(7) . . . . ?
C2 C1 C6 C5 -0.9(6) . . . . ?
C8 C1 C6 C5 -175.9(4) . . . . ?
C1 C2 O1 Zn1 -36.1(5) . . . . ?
C3 C2 O1 Zn1 147.3(3) . . . . ?
C1 C2 O1 La1 145.6(3) . . . . ?
C3 C2 O1 La1 -31.1(5) . . . . ?
O13 Zn1 O1 C2 -55.5(3) . . . . ?
O5 Zn1 O1 C2 176.2(3) . . . . ?
N1 Zn1 O1 C2 41.9(3) . . . . ?
N2 Zn1 O1 C2 125.9(4) . . . . ?
O13 Zn1 O1 La1 123.08(14) . . . . ?
O5 Zn1 O1 La1 -5.17(12) . . . . ?
N1 Zn1 O1 La1 -139.54(14) . . . . ?
N2 Zn1 O1 La1 -55.5(4) . . . . ?
O11 La1 O1 C2 -41.2(3) . . . . ?
O6 La1 O1 C2 169.8(3) . . . . ?
O20 La1 O1 C2 97.8(3) . . . . ?
O19 La1 O1 C2 -96.2(3) . . . . ?
O7 La1 O1 C2 86.7(3) . . . . ?
O8 La1 O1 C2 6.1(3) . . . . ?
O5 La1 O1 C2 -177.0(3) . . . . ?
O12 La1 O1 C2 -101.1(3) . . . . ?
O2 La1 O1 C2 30.9(3) . . . . ?
Zn2 La1 O1 C2 135.3(3) . . . . ?
Zn3 La1 O1 C2 -20.4(3) . . . . ?
O11 La1 O1 Zn1 140.26(14) . . . . ?
O6 La1 O1 Zn1 -8.77(17) . . . . ?
O20 La1 O1 Zn1 -80.79(14) . . . . ?
O19 La1 O1 Zn1 85.19(17) . . . . ?
O7 La1 O1 Zn1 -91.9(2) . . . . ?
O8 La1 O1 Zn1 -172.50(11) . . . . ?
O5 La1 O1 Zn1 4.39(10) . . . . ?
O12 La1 O1 Zn1 80.37(13) . . . . ?
O2 La1 O1 Zn1 -147.71(17) . . . . ?
Zn2 La1 O1 Zn1 -43.29(17) . . . . ?
Zn3 La1 O1 Zn1 161.06(10) . . . . ?
C4 C3 O2 C7 11.0(6) . . . . ?
C2 C3 O2 C7 -170.4(4) . . . . ?
C4 C3 O2 La1 -151.8(4) . . . . ?
C2 C3 O2 La1 26.8(4) . . . . ?
O11 La1 O2 C3 59.3(3) . . . . ?
O6 La1 O2 C3 -124.1(3) . . . . ?
O1 La1 O2 C3 -29.0(3) . . . . ?
O20 La1 O2 C3 -121.9(3) . . . . ?
O19 La1 O2 C3 92.2(3) . . . . ?
O7 La1 O2 C3 176.3(3) . . . . ?
O8 La1 O2 C3 127.3(3) . . . . ?
O5 La1 O2 C3 -55.1(3) . . . . ?
O12 La1 O2 C3 18.4(3) . . . . ?
Zn2 La1 O2 C3 -155.7(2) . . . . ?
Zn3 La1 O2 C3 93.0(3) . . . . ?
O11 La1 O2 C7 -101.7(4) . . . . ?
O6 La1 O2 C7 75.0(4) . . . . ?
O1 La1 O2 C7 170.0(4) . . . . ?
O20 La1 O2 C7 77.1(4) . . . . ?
O19 La1 O2 C7 -68.7(4) . . . . ?
O7 La1 O2 C7 15.3(4) . . . . ?
O8 La1 O2 C7 -33.6(3) . . . . ?
O5 La1 O2 C7 144.0(3) . . . . ?
O12 La1 O2 C7 -142.6(3) . . . . ?
Zn2 La1 O2 C7 43.4(4) . . . . ?
Zn3 La1 O2 C7 -67.9(3) . . . . ?
C2 C1 C8 N1 16.2(6) . . . . ?
C6 C1 C8 N1 -169.0(4) . . . . ?
C1 C8 N1 O3 -173.3(3) . . . . ?
C1 C8 N1 Zn1 6.2(6) . . . . ?
O13 Zn1 N1 C8 72.6(3) . . . . ?
O5 Zn1 N1 C8 -98.3(3) . . . . ?
O1 Zn1 N1 C8 -27.6(3) . . . . ?
N2 Zn1 N1 C8 174.1(3) . . . . ?
O13 Zn1 N1 O3 -107.9(3) . . . . ?
O5 Zn1 N1 O3 81.2(3) . . . . ?
O1 Zn1 N1 O3 151.9(3) . . . . ?
N2 Zn1 N1 O3 -6.4(3) . . . . ?
C8 N1 O3 C9 -103.0(4) . . . . ?
Zn1 N1 O3 C9 77.4(4) . . . . ?
N1 O3 C9 C10 -57.1(5) . . . . ?
O3 C9 C10 O4 -55.9(5) . . . . ?
C9 C10 O4 N2 93.3(4) . . . . ?
C10 O4 N2 C11 169.2(4) . . . . ?
C10 O4 N2 Zn1 -9.7(4) . . . . ?
O13 Zn1 N2 C11 -118.7(4) . . . . ?
O5 Zn1 N2 C11 10.4(4) . . . . ?
O1 Zn1 N2 C11 59.9(5) . . . . ?
N1 Zn1 N2 C11 142.0(4) . . . . ?
O13 Zn1 N2 O4 60.0(3) . . . . ?
O5 Zn1 N2 O4 -170.9(3) . . . . ?
O1 Zn1 N2 O4 -121.4(3) . . . . ?
N1 Zn1 N2 O4 -39.2(3) . . . . ?
O4 N2 C11 C12 179.6(3) . . . . ?
Zn1 N2 C11 C12 -1.5(6) . . . . ?
N2 C11 C12 C13 -6.0(6) . . . . ?
N2 C11 C12 C17 173.5(4) . . . . ?
C17 C12 C13 O5 179.0(3) . . . . ?
C11 C12 C13 O5 -1.5(6) . . . . ?
C17 C12 C13 C14 -2.2(5) . . . . ?
C11 C12 C13 C14 177.3(3) . . . . ?
O5 C13 C14 O6 -0.7(5) . . . . ?
C12 C13 C14 O6 -179.6(3) . . . . ?
O5 C13 C14 C15 179.1(3) . . . . ?
C12 C13 C14 C15 0.2(5) . . . . ?
O6 C14 C15 C16 -177.6(3) . . . . ?
C13 C14 C15 C16 2.6(5) . . . . ?
O6 C14 C15 C18 2.3(6) . . . . ?
C13 C14 C15 C18 -177.5(3) . . . . ?
C14 C15 C16 C17 -3.4(6) . . . . ?
C18 C15 C16 C17 176.7(4) . . . . ?
C15 C16 C17 C12 1.4(6) . . . . ?
C13 C12 C17 C16 1.4(6) . . . . ?
C11 C12 C17 C16 -178.1(4) . . . . ?
C12 C13 O5 Zn1 17.6(5) . . . . ?
C14 C13 O5 Zn1 -161.3(2) . . . . ?
C12 C13 O5 La1 -169.5(3) . . . . ?
C14 C13 O5 La1 11.7(4) . . . . ?
O13 Zn1 O5 C13 82.4(3) . . . . ?
O1 Zn1 O5 C13 178.5(3) . . . . ?
N1 Zn1 O5 C13 -109.3(3) . . . . ?
N2 Zn1 O5 C13 -18.2(3) . . . . ?
O13 Zn1 O5 La1 -91.18(16) . . . . ?
O1 Zn1 O5 La1 4.85(11) . . . . ?
N1 Zn1 O5 La1 77.13(19) . . . . ?
N2 Zn1 O5 La1 168.16(13) . . . . ?
O11 La1 O5 C13 129.9(3) . . . . ?
O6 La1 O5 C13 -12.1(2) . . . . ?
O1 La1 O5 C13 -178.9(3) . . . . ?
O20 La1 O5 C13 -96.4(3) . . . . ?
O19 La1 O5 C13 48.1(3) . . . . ?
O7 La1 O5 C13 -33.4(3) . . . . ?
O12 La1 O5 C13 103.5(3) . . . . ?
O2 La1 O5 C13 -153.9(2) . . . . ?
Zn2 La1 O5 C13 -30.1(3) . . . . ?
Zn3 La1 O5 C13 128.4(2) . . . . ?
O11 La1 O5 Zn1 -55.76(15) . . . . ?
O6 La1 O5 Zn1 162.28(16) . . . . ?
O1 La1 O5 Zn1 -4.49(11) . . . . ?
O20 La1 O5 Zn1 77.93(13) . . . . ?
O19 La1 O5 Zn1 -137.58(12) . . . . ?
O7 La1 O5 Zn1 140.98(11) . . . . ?
O12 La1 O5 Zn1 -82.14(13) . . . . ?
O2 La1 O5 Zn1 20.52(15) . . . . ?
Zn2 La1 O5 Zn1 144.32(11) . . . . ?
Zn3 La1 O5 Zn1 -57.26(19) . . . . ?
C15 C14 O6 Zn2 -38.1(5) . . . . ?
C13 C14 O6 Zn2 141.7(3) . . . . ?
C15 C14 O6 La1 168.3(3) . . . . ?
C13 C14 O6 La1 -11.9(4) . . . . ?
O15 Zn2 O6 C14 -76.7(3) . . . . ?
O7 Zn2 O6 C14 -174.5(3) . . . . ?
N4 Zn2 O6 C14 112.1(3) . . . . ?
N3 Zn2 O6 C14 43.1(3) . . . . ?
La1 Zn2 O6 C14 -157.9(3) . . . . ?
O15 Zn2 O6 La1 81.17(13) . . . . ?
O7 Zn2 O6 La1 -16.65(12) . . . . ?
N4 Zn2 O6 La1 -90.0(2) . . . . ?
N3 Zn2 O6 La1 -159.00(14) . . . . ?
O11 La1 O6 C14 -86.9(3) . . . . ?
O1 La1 O6 C14 25.7(3) . . . . ?
O20 La1 O6 C14 96.8(3) . . . . ?
O19 La1 O6 C14 -105.7(3) . . . . ?
O7 La1 O6 C14 171.2(3) . . . . ?
O8 La1 O6 C14 -170.7(3) . . . . ?
O5 La1 O6 C14 12.5(3) . . . . ?
O12 La1 O6 C14 -45.5(3) . . . . ?
O2 La1 O6 C14 98.8(3) . . . . ?
Zn2 La1 O6 C14 156.5(4) . . . . ?
Zn3 La1 O6 C14 -138.7(2) . . . . ?
O11 La1 O6 Zn2 116.62(16) . . . . ?
O1 La1 O6 Zn2 -130.76(12) . . . . ?
O20 La1 O6 Zn2 -59.65(12) . . . . ?
O19 La1 O6 Zn2 97.81(13) . . . . ?
O7 La1 O6 Zn2 14.72(10) . . . . ?
O8 La1 O6 Zn2 32.81(16) . . . . ?
O5 La1 O6 Zn2 -143.96(16) . . . . ?
O12 La1 O6 Zn2 158.01(11) . . . . ?
O2 La1 O6 Zn2 -57.7(2) . . . . ?
Zn3 La1 O6 Zn2 64.81(16) . . . . ?
C14 C15 C18 N3 15.1(6) . . . . ?
C16 C15 C18 N3 -165.0(4) . . . . ?
C15 C18 N3 C19 -176.3(3) . . . . ?
C15 C18 N3 Zn2 6.1(6) . . . . ?
O15 Zn2 N3 C18 72.1(4) . . . . ?
O7 Zn2 N3 C18 -97.5(4) . . . . ?
O6 Zn2 N3 C18 -28.0(3) . . . . ?
N4 Zn2 N3 C18 -176.0(3) . . . . ?
La1 Zn2 N3 C18 -44.3(4) . . . . ?
O15 Zn2 N3 C19 -105.8(3) . . . . ?
O7 Zn2 N3 C19 84.7(3) . . . . ?
O6 Zn2 N3 C19 154.2(3) . . . . ?
N4 Zn2 N3 C19 6.2(3) . . . . ?
La1 Zn2 N3 C19 137.9(2) . . . . ?
C18 N3 C19 C20 -37.3(5) . . . . ?
Zn2 N3 C19 C20 140.6(3) . . . . ?
C18 N3 C19 C26 -161.8(4) . . . . ?
Zn2 N3 C19 C26 16.1(4) . . . . ?
N3 C19 C20 C25 122.2(4) . . . . ?
C26 C19 C20 C25 -113.5(4) . . . . ?
N3 C19 C20 C21 -59.0(5) . . . . ?
C26 C19 C20 C21 65.3(5) . . . . ?
C25 C20 C21 C22 0.8(8) . . . . ?
C19 C20 C21 C22 -178.0(5) . . . . ?
C20 C21 C22 C23 0.2(9) . . . . ?
C21 C22 C23 C24 -1.1(8) . . . . ?
C22 C23 C24 C25 1.0(8) . . . . ?
C21 C20 C25 C24 -0.9(7) . . . . ?
C19 C20 C25 C24 177.8(4) . . . . ?
C23 C24 C25 C20 0.0(7) . . . . ?
N3 C19 C26 N4 -38.7(4) . . . . ?
C20 C19 C26 N4 -166.1(3) . . . . ?
N3 C19 C26 C27 -166.6(3) . . . . ?
C20 C19 C26 C27 66.0(4) . . . . ?
N4 C26 C27 C28 118.5(5) . . . . ?
C19 C26 C27 C28 -117.5(5) . . . . ?
N4 C26 C27 C32 -59.4(5) . . . . ?
C19 C26 C27 C32 64.6(5) . . . . ?
C32 C27 C28 C29 -1.2(8) . . . . ?
C26 C27 C28 C29 -179.2(5) . . . . ?
C27 C28 C29 C30 1.2(9) . . . . ?
C28 C29 C30 C31 1.2(10) . . . . ?
C29 C30 C31 C32 -3.5(9) . . . . ?
C28 C27 C32 C31 -1.1(7) . . . . ?
C26 C27 C32 C31 176.9(4) . . . . ?
C30 C31 C32 C27 3.5(8) . . . . ?
C27 C26 N4 C33 -11.9(5) . . . . ?
C19 C26 N4 C33 -137.7(4) . . . . ?
C27 C26 N4 Zn2 170.0(3) . . . . ?
C19 C26 N4 Zn2 44.2(3) . . . . ?
O15 Zn2 N4 C33 -87.4(4) . . . . ?
O7 Zn2 N4 C33 12.6(4) . . . . ?
O6 Zn2 N4 C33 83.1(4) . . . . ?
N3 Zn2 N4 C33 153.6(4) . . . . ?
La1 Zn2 N4 C33 26.4(4) . . . . ?
O15 Zn2 N4 C26 90.5(3) . . . . ?
O7 Zn2 N4 C26 -169.4(3) . . . . ?
O6 Zn2 N4 C26 -98.9(3) . . . . ?
N3 Zn2 N4 C26 -28.4(2) . . . . ?
La1 Zn2 N4 C26 -155.59(19) . . . . ?
C26 N4 C33 C34 173.3(4) . . . . ?
Zn2 N4 C33 C34 -9.0(6) . . . . ?
N4 C33 C34 C35 -4.2(7) . . . . ?
N4 C33 C34 C39 -177.5(4) . . . . ?
C39 C34 C35 O7 -177.4(4) . . . . ?
C33 C34 C35 O7 9.5(6) . . . . ?
C39 C34 C35 C36 5.1(6) . . . . ?
C33 C34 C35 C36 -168.1(4) . . . . ?
O7 C35 C36 O8 -4.0(5) . . . . ?
C34 C35 C36 O8 173.8(3) . . . . ?
O7 C35 C36 C37 174.5(3) . . . . ?
C34 C35 C36 C37 -7.7(5) . . . . ?
O8 C36 C37 C38 -176.5(4) . . . . ?
C35 C36 C37 C38 5.2(6) . . . . ?
O8 C36 C37 C40 0.5(6) . . . . ?
C35 C36 C37 C40 -177.9(4) . . . . ?
C36 C37 C38 C39 0.0(6) . . . . ?
C40 C37 C38 C39 -177.1(4) . . . . ?
C37 C38 C39 C34 -2.8(6) . . . . ?
C35 C34 C39 C38 0.2(6) . . . . ?
C33 C34 C39 C38 173.8(4) . . . . ?
C34 C35 O7 Zn2 -0.9(6) . . . . ?
C36 C35 O7 Zn2 176.8(2) . . . . ?
C34 C35 O7 La1 -171.1(3) . . . . ?
C36 C35 O7 La1 6.5(5) . . . . ?
O15 Zn2 O7 C35 105.6(3) . . . . ?
O6 Zn2 O7 C35 -155.4(3) . . . . ?
N4 Zn2 O7 C35 -7.9(3) . . . . ?
N3 Zn2 O7 C35 -83.6(4) . . . . ?
La1 Zn2 O7 C35 -171.7(4) . . . . ?
O15 Zn2 O7 La1 -82.72(14) . . . . ?
O6 Zn2 O7 La1 16.27(12) . . . . ?
N4 Zn2 O7 La1 163.76(14) . . . . ?
N3 Zn2 O7 La1 88.1(2) . . . . ?
O11 La1 O7 C35 15.1(3) . . . . ?
O6 La1 O7 C35 157.3(3) . . . . ?
O1 La1 O7 C35 -102.5(3) . . . . ?
O20 La1 O7 C35 -113.9(3) . . . . ?
O19 La1 O7 C35 79.7(3) . . . . ?
O8 La1 O7 C35 -4.7(3) . . . . ?
O5 La1 O7 C35 178.3(3) . . . . ?
O12 La1 O7 C35 89.0(3) . . . . ?
O2 La1 O7 C35 -57.0(3) . . . . ?
Zn2 La1 O7 C35 172.0(4) . . . . ?
Zn3 La1 O7 C35 7.2(3) . . . . ?
O11 La1 O7 Zn2 -156.88(11) . . . . ?
O6 La1 O7 Zn2 -14.64(11) . . . . ?
O1 La1 O7 Zn2 85.5(2) . . . . ?
O20 La1 O7 Zn2 74.07(13) . . . . ?
O19 La1 O7 Zn2 -92.30(13) . . . . ?
O8 La1 O7 Zn2 -176.65(17) . . . . ?
O5 La1 O7 Zn2 6.35(16) . . . . ?
O12 La1 O7 Zn2 -83.03(17) . . . . ?
O2 La1 O7 Zn2 131.03(12) . . . . ?
Zn3 La1 O7 Zn2 -164.83(11) . . . . ?
C37 C36 O8 Zn3 31.7(5) . . . . ?
C35 C36 O8 Zn3 -149.9(3) . . . . ?
C37 C36 O8 La1 -178.4(3) . . . . ?
C35 C36 O8 La1 0.0(4) . . . . ?
O17 Zn3 O8 C36 55.5(3) . . . . ?
O11 Zn3 O8 C36 158.1(3) . . . . ?
N6 Zn3 O8 C36 -129.3(3) . . . . ?
N5 Zn3 O8 C36 -36.6(3) . . . . ?
La1 Zn3 O8 C36 153.8(4) . . . . ?
O17 Zn3 O8 La1 -98.34(15) . . . . ?
O11 Zn3 O8 La1 4.33(12) . . . . ?
N6 Zn3 O8 La1 76.91(19) . . . . ?
N5 Zn3 O8 La1 169.57(14) . . . . ?
O11 La1 O8 C36 -158.4(3) . . . . ?
O6 La1 O8 C36 -16.1(3) . . . . ?
O1 La1 O8 C36 147.6(3) . . . . ?
O20 La1 O8 C36 66.7(3) . . . . ?
O19 La1 O8 C36 -78.1(3) . . . . ?
O7 La1 O8 C36 2.2(3) . . . . ?
O12 La1 O8 C36 -133.8(3) . . . . ?
O2 La1 O8 C36 125.0(3) . . . . ?
Zn2 La1 O8 C36 0.4(3) . . . . ?
Zn3 La1 O8 C36 -154.5(4) . . . . ?
O11 La1 O8 Zn3 -3.93(11) . . . . ?
O6 La1 O8 Zn3 138.42(11) . . . . ?
O1 La1 O8 Zn3 -57.94(15) . . . . ?
O20 La1 O8 Zn3 -138.79(12) . . . . ?
O19 La1 O8 Zn3 76.36(13) . . . . ?
O7 La1 O8 Zn3 156.66(16) . . . . ?
O12 La1 O8 Zn3 20.70(15) . . . . ?
O2 La1 O8 Zn3 -80.50(13) . . . . ?
Zn2 La1 O8 Zn3 154.90(11) . . . . ?
C36 C37 C40 N5 -13.3(6) . . . . ?
C38 C37 C40 N5 163.7(4) . . . . ?
C37 C40 N5 O9 -179.2(4) . . . . ?
C37 C40 N5 Zn3 -6.1(6) . . . . ?
O17 Zn3 N5 C40 -97.8(4) . . . . ?
O8 Zn3 N5 C40 24.7(4) . . . . ?
O11 Zn3 N5 C40 72.9(5) . . . . ?
N6 Zn3 N5 C40 157.3(4) . . . . ?
La1 Zn3 N5 C40 33.4(4) . . . . ?
O17 Zn3 N5 O9 74.3(3) . . . . ?
O8 Zn3 N5 O9 -163.2(3) . . . . ?
O11 Zn3 N5 O9 -115.0(4) . . . . ?
N6 Zn3 N5 O9 -30.6(3) . . . . ?
La1 Zn3 N5 O9 -154.5(3) . . . . ?
C40 N5 O9 C41 155.6(4) . . . . ?
Zn3 N5 O9 C41 -17.5(5) . . . . ?
N5 O9 C41 C42 99.2(4) . . . . ?
O9 C41 C42 O10 -57.6(6) . . . . ?
C41 C42 O10 N6 -54.5(6) . . . . ?
C42 O10 N6 C43 -101.9(4) . . . . ?
C42 O10 N6 Zn3 79.6(4) . . . . ?
O17 Zn3 N6 C43 74.6(4) . . . . ?
O8 Zn3 N6 C43 -101.2(4) . . . . ?
O11 Zn3 N6 C43 -29.7(4) . . . . ?
N5 Zn3 N6 C43 170.1(4) . . . . ?
La1 Zn3 N6 C43 -56.2(4) . . . . ?
O17 Zn3 N6 O10 -107.1(3) . . . . ?
O8 Zn3 N6 O10 77.0(3) . . . . ?
O11 Zn3 N6 O10 148.6(3) . . . . ?
N5 Zn3 N6 O10 -11.7(3) . . . . ?
La1 Zn3 N6 O10 122.1(3) . . . . ?
O10 N6 C43 C44 -171.6(4) . . . . ?
Zn3 N6 C43 C44 6.8(6) . . . . ?
N6 C43 C44 C45 18.4(7) . . . . ?
N6 C43 C44 C49 -167.2(4) . . . . ?
C49 C44 C45 O11 -178.2(4) . . . . ?
C43 C44 C45 O11 -3.8(6) . . . . ?
C49 C44 C45 C46 -1.5(6) . . . . ?
C43 C44 C45 C46 172.9(4) . . . . ?
O11 C45 C46 C47 178.5(4) . . . . ?
C44 C45 C46 C47 1.7(6) . . . . ?
O11 C45 C46 O12 -0.2(5) . . . . ?
C44 C45 C46 O12 -177.1(3) . . . . ?
O12 C46 C47 C48 178.8(4) . . . . ?
C45 C46 C47 C48 0.3(7) . . . . ?
C46 C47 C48 C49 -2.4(7) . . . . ?
C47 C48 C49 C44 2.5(7) . . . . ?
C45 C44 C49 C48 -0.6(6) . . . . ?
C43 C44 C49 C48 -175.1(4) . . . . ?
C44 C45 O11 Zn3 -35.1(5) . . . . ?
C46 C45 O11 Zn3 148.2(3) . . . . ?
C44 C45 O11 La1 148.1(3) . . . . ?
C46 C45 O11 La1 -28.6(5) . . . . ?
O17 Zn3 O11 C45 -60.3(3) . . . . ?
O8 Zn3 O11 C45 178.1(3) . . . . ?
N6 Zn3 O11 C45 43.0(3) . . . . ?
N5 Zn3 O11 C45 129.3(4) . . . . ?
La1 Zn3 O11 C45 -177.3(4) . . . . ?
O17 Zn3 O11 La1 116.99(14) . . . . ?
O8 Zn3 O11 La1 -4.56(12) . . . . ?
N6 Zn3 O11 La1 -139.69(15) . . . . ?
N5 Zn3 O11 La1 -53.4(4) . . . . ?
O6 La1 O11 C45 78.7(4) . . . . ?
O1 La1 O11 C45 -45.5(3) . . . . ?
O20 La1 O11 C45 -106.3(3) . . . . ?
O19 La1 O11 C45 97.2(3) . . . . ?
O7 La1 O11 C45 161.7(3) . . . . ?
O8 La1 O11 C45 -178.8(3) . . . . ?
O5 La1 O11 C45 -1.3(3) . . . . ?
O12 La1 O11 C45 28.0(3) . . . . ?
O2 La1 O11 C45 -104.9(3) . . . . ?
Zn2 La1 O11 C45 139.1(3) . . . . ?
Zn3 La1 O11 C45 177.2(4) . . . . ?
O6 La1 O11 Zn3 -98.57(18) . . . . ?
O1 La1 O11 Zn3 137.22(14) . . . . ?
O20 La1 O11 Zn3 76.44(17) . . . . ?
O19 La1 O11 Zn3 -80.09(14) . . . . ?
O7 La1 O11 Zn3 -15.57(17) . . . . ?
O8 La1 O11 Zn3 3.95(11) . . . . ?
O5 La1 O11 Zn3 -178.57(10) . . . . ?
O12 La1 O11 Zn3 -149.28(17) . . . . ?
O2 La1 O11 Zn3 77.89(13) . . . . ?
Zn2 La1 O11 Zn3 -38.2(2) . . . . ?
C47 C46 O12 C50 12.2(6) . . . . ?
C45 C46 O12 C50 -169.1(4) . . . . ?
C47 C46 O12 La1 -156.1(4) . . . . ?
C45 C46 O12 La1 22.6(4) . . . . ?
O11 La1 O12 C46 -25.1(2) . . . . ?
O6 La1 O12 C46 -179.9(3) . . . . ?
O1 La1 O12 C46 62.1(3) . . . . ?
O20 La1 O12 C46 93.8(3) . . . . ?
O19 La1 O12 C46 -114.0(3) . . . . ?
O7 La1 O12 C46 -124.0(3) . . . . ?
O8 La1 O12 C46 -51.0(3) . . . . ?
O5 La1 O12 C46 127.6(3) . . . . ?
O2 La1 O12 C46 20.9(3) . . . . ?
Zn2 La1 O12 C46 -165.5(2) . . . . ?
Zn3 La1 O12 C46 -40.5(3) . . . . ?
O11 La1 O12 C50 167.7(4) . . . . ?
O6 La1 O12 C50 12.9(4) . . . . ?
O1 La1 O12 C50 -105.0(4) . . . . ?
O20 La1 O12 C50 -73.3(4) . . . . ?
O19 La1 O12 C50 78.8(4) . . . . ?
O7 La1 O12 C50 68.9(4) . . . . ?
O8 La1 O12 C50 141.8(4) . . . . ?
O5 La1 O12 C50 -39.5(4) . . . . ?
O2 La1 O12 C50 -146.3(4) . . . . ?
Zn2 La1 O12 C50 27.3(4) . . . . ?
Zn3 La1 O12 C50 152.4(4) . . . . ?
O5 Zn1 O13 C51 53.3(4) . . . . ?
O1 Zn1 O13 C51 -32.7(4) . . . . ?
N1 Zn1 O13 C51 -117.9(4) . . . . ?
N2 Zn1 O13 C51 146.8(4) . . . . ?
Zn1 O13 C51 O14 -17.5(7) . . . . ?
Zn1 O13 C51 C52 164.2(4) . . . . ?
O7 Zn2 O15 C53 -175.8(3) . . . . ?
O6 Zn2 O15 C53 103.0(3) . . . . ?
N4 Zn2 O15 C53 -82.3(3) . . . . ?
N3 Zn2 O15 C53 11.0(4) . . . . ?
La1 Zn2 O15 C53 143.0(3) . . . . ?
Zn2 O15 C53 O16 5.5(6) . . . . ?
Zn2 O15 C53 C54 -177.3(3) . . . . ?
O8 Zn3 O17 C55 72.1(4) . . . . ?
O11 Zn3 O17 C55 -17.1(4) . . . . ?
N6 Zn3 O17 C55 -104.3(4) . . . . ?
N5 Zn3 O17 C55 159.6(4) . . . . ?
La1 Zn3 O17 C55 23.1(4) . . . . ?
Zn3 O17 C55 O18 -23.5(7) . . . . ?
Zn3 O17 C55 C56 157.4(4) . . . . ?
O11 La1 O19 C57 167.9(5) . . . . ?
O6 La1 O19 C57 -22.5(5) . . . . ?
O1 La1 O19 C57 -136.8(5) . . . . ?
O20 La1 O19 C57 18.8(6) . . . . ?
O7 La1 O19 C57 41.7(5) . . . . ?
O8 La1 O19 C57 104.1(5) . . . . ?
O5 La1 O19 C57 -74.5(5) . . . . ?
O12 La1 O19 C57 -131.8(5) . . . . ?
O2 La1 O19 C57 136.7(5) . . . . ?
Zn2 La1 O19 C57 9.4(5) . . . . ?
Zn3 La1 O19 C57 135.9(5) . . . . ?
